data_7210005
loop_
_publ_author_name
'Wang, Wei'
'Yang, Jin'
'Kan, Wei-Qiu'
'Ma, Jian-Fang'

_publ_section_title
;
 Three new inorganic--organic hybrid compounds constructed from two kinds
 of octamolybdate clusters and flexible multidentate N-donor ligand:
 syntheses, structures, electrochemistry, luminescence, and photocatalytic
 properties
;
_journal_issue 29
_journal_name_full CrystEngComm
_journal_page_first 5844
_journal_paper_doi 10.1039/c3ce40626a
_journal_volume 15
_journal_year 2013
_chemical_formula_moiety 'C60 H61 Cd2 Mo8 N18 O38.50'
_chemical_formula_sum 'C60 H61 Cd2 Mo8 N18 O38.5'
_chemical_formula_weight 2642.59
_chemical_name_systematic
;
?
;
_space_group_IT_number 2
_symmetry_cell_setting triclinic
_symmetry_space_group_name_Hall '-P 1'
_symmetry_space_group_name_H-M 'P -1'
_atom_sites_solution_hydrogens geom
_atom_sites_solution_primary direct
_atom_sites_solution_secondary difmap
_audit_creation_method SHELXL-97
_cell_angle_alpha 108.409(2)
_cell_angle_beta 108.935(3)
_cell_angle_gamma 106.424(3)
_cell_formula_units_Z 2
_cell_length_a 16.4725(7)
_cell_length_b 18.9713(4)
_cell_length_c 19.2320(5)
_cell_measurement_reflns_used 11254
_cell_measurement_temperature 293(2)
_cell_measurement_theta_max 29.1789
_cell_measurement_theta_min 2.9246
_cell_volume 4871.8(4)
_computing_cell_refinement CrysAlis
_computing_data_collection 'CrysAlis (Oxford Diffraction, 2006)'
_computing_data_reduction CrysAlis
_computing_structure_refinement 'SHELXL-97 (Sheldrick, 2008)'
_computing_structure_solution 'SHELXL-97 (Sheldrick, 2008)'
_diffrn_ambient_temperature 293(2)
_diffrn_detector_area_resol_mean 10.0
_diffrn_measured_fraction_theta_full 0.992
_diffrn_measured_fraction_theta_max 0.992
_diffrn_measurement_device_type 'Oxford Diffraction Gemini R Ultra'
_diffrn_measurement_method '\w scan'
_diffrn_radiation_monochromator graphite
_diffrn_radiation_source 'fine-focus sealed tube'
_diffrn_radiation_type MoK\a
_diffrn_radiation_wavelength 0.71073
_diffrn_reflns_av_R_equivalents 0.0364
_diffrn_reflns_av_sigmaI/netI 0.0660
_diffrn_reflns_limit_h_max 13
_diffrn_reflns_limit_h_min -19
_diffrn_reflns_limit_k_max 22
_diffrn_reflns_limit_k_min -18
_diffrn_reflns_limit_l_max 22
_diffrn_reflns_limit_l_min -22
_diffrn_reflns_number 30483
_diffrn_reflns_theta_full 25.00
_diffrn_reflns_theta_max 25.03
_diffrn_reflns_theta_min 2.93
_exptl_absorpt_coefficient_mu 1.506
_exptl_absorpt_correction_T_max 0.7946
_exptl_absorpt_correction_T_min 0.7138
_exptl_absorpt_correction_type multi-scan
_exptl_absorpt_process_details
;
CrysAlis (Oxford Diffraction, 2006)
;
_exptl_crystal_colour colorless
_exptl_crystal_density_diffrn 1.801
_exptl_crystal_density_method 'not measured'
_exptl_crystal_description block
_exptl_crystal_F_000 2574
_exptl_crystal_size_max 0.24
_exptl_crystal_size_mid 0.22
_exptl_crystal_size_min 0.16
_refine_diff_density_max 3.620
_refine_diff_density_min -2.464
_refine_diff_density_rms 0.167
_refine_ls_extinction_method none
_refine_ls_goodness_of_fit_ref 1.035
_refine_ls_hydrogen_treatment constr
_refine_ls_matrix_type full
_refine_ls_number_parameters 1331
_refine_ls_number_reflns 17089
_refine_ls_number_restraints 284
_refine_ls_restrained_S_all 1.032
_refine_ls_R_factor_all 0.0957
_refine_ls_R_factor_gt 0.0637
_refine_ls_shift/su_max 0.003
_refine_ls_shift/su_mean 0.000
_refine_ls_structure_factor_coef Fsqd
_refine_ls_weighting_details 'calc w=1/[\s^2^(Fo^2^)+(0.0927P)^2^+22.0001P] where P=(Fo^2^+2Fc^2^)/3'
_refine_ls_weighting_scheme calc
_refine_ls_wR_factor_gt 0.1592
_refine_ls_wR_factor_ref 0.1894
_reflns_number_gt 12093
_reflns_number_total 17089
_reflns_threshold_expression >2\s(I)
_cod_data_source_file c3ce40626a.txt
_cod_data_source_block compound-3
_cod_original_cell_volume 4871.8(3)
_cod_original_sg_symbol_H-M 'p -1'
_cod_original_formula_sum 'C60 H61 Cd2 Mo8 N18 O38.50'
_cod_database_code 7210005

loop_
_symmetry_equiv_pos_as_xyz
'x, y, z'
'-x, -y, -z'

loop_
_atom_site_label
_atom_site_type_symbol
_atom_site_fract_x
_atom_site_fract_y
_atom_site_fract_z
_atom_site_U_iso_or_equiv
_atom_site_adp_type
_atom_site_occupancy
_atom_site_symmetry_multiplicity
_atom_site_calc_flag
_atom_site_refinement_flags
Cd1 Cd 0.91525(5) 0.31524(4) 0.66549(4) 0.04411(19) Uani 1 1 d .
Cd2 Cd 0.53216(7) 0.29575(6) 0.64122(6) 0.0785(3) Uani 1 1 d D
Mo1 Mo 0.82853(6) 0.08975(5) 0.53430(5) 0.0425(2) Uani 1 1 d .
Mo2 Mo 1.04351(6) 0.08753(4) 0.59139(4) 0.0395(2) Uani 1 1 d .
Mo3 Mo 0.88496(7) -0.08578(5) 0.56223(5) 0.0468(2) Uani 1 1 d .
Mo4 Mo 0.93028(7) 0.12038(5) 0.42120(5) 0.0451(2) Uani 1 1 d .
Mo5 Mo 0.78039(6) 0.35690(4) 0.79419(4) 0.0386(2) Uani 1 1 d .
Mo6 Mo 1.03932(6) 0.50760(4) 0.86553(4) 0.0373(2) Uani 1 1 d .
Mo7 Mo 1.08490(5) 0.46479(4) 1.03445(4) 0.03442(19) Uani 1 1 d .
Mo8 Mo 0.80099(6) 0.34323(4) 0.96011(4) 0.0404(2) Uani 1 1 d .
C1 C 0.6596(8) 0.0259(7) -0.0081(6) 0.057(3) Uani 1 1 d .
C5 C 0.7864(7) 0.1538(6) 0.1031(5) 0.050(2) Uani 1 1 d .
C6 C 0.6976(8) 0.1121(6) 0.0342(6) 0.052(2) Uani 1 1 d .
C43 C 0.8246(9) 0.2469(6) 0.1534(6) 0.057(3) Uani 1 1 d .
H43A H 0.8908 0.2744 0.1666 0.068 Uiso 1 1 calc R
H43B H 0.7884 0.2688 0.1228 0.068 Uiso 1 1 calc R
C44 C 0.8400(8) 0.3350(6) 0.2815(6) 0.055(3) Uani 1 1 d .
C45 C 0.8550(9) 0.4035(7) 0.2683(7) 0.067(3) Uani 1 1 d .
H45 H 0.8517 0.4007 0.2182 0.081 Uiso 1 1 calc R
C46 C 0.8749(10) 0.4765(7) 0.3302(7) 0.074(4) Uani 1 1 d .
H46 H 0.8835 0.5223 0.3203 0.089 Uiso 1 1 calc R
C47 C 0.8828(9) 0.4850(7) 0.4059(7) 0.063(3) Uani 1 1 d .
H47 H 0.8995 0.5358 0.4475 0.076 Uiso 1 1 calc R
C48 C 0.8649(8) 0.4154(7) 0.4177(7) 0.059(3) Uani 1 1 d .
C49 C 0.8470(9) 0.3423(7) 0.3584(6) 0.061(3) Uani 1 1 d .
H49 H 0.8395 0.2969 0.3690 0.074 Uiso 1 1 calc R
C50 C 0.8518(11) 0.4675(8) 0.5497(7) 0.080(4) Uani 1 1 d .
H50 H 0.8371 0.5103 0.5453 0.096 Uiso 1 1 calc R
C51 C 0.8873(8) 0.3665(6) 0.5246(6) 0.054(3) Uani 1 1 d .
H51 H 0.9020 0.3245 0.4999 0.065 Uiso 1 1 calc R
C52 C 0.6423(10) 0.1587(8) 0.0070(7) 0.071(3) Uani 1 1 d .
H52A H 0.6852 0.2101 0.0136 0.085 Uiso 1 1 calc R
H52B H 0.5959 0.1262 -0.0505 0.085 Uiso 1 1 calc R
C53 C 0.6020(11) 0.2528(9) 0.0967(10) 0.089(4) Uani 1 1 d .
C54 C 0.588(3) 0.296(2) 0.050(2) 0.101(7) Uani 0.50 1 d PU
C54' C 0.6286(18) 0.3171(15) 0.0744(16) 0.060(6) Uani 0.50 1 d PU
C55 C 0.6189(16) 0.3855(11) 0.1112(12) 0.128(5) Uani 1 1 d U
C56 C 0.6136(15) 0.4030(12) 0.1825(12) 0.127(4) Uani 1 1 d U
H56 H 0.6125 0.4526 0.2099 0.153 Uiso 1 1 calc R
C57 C 0.6098(14) 0.3475(13) 0.2153(13) 0.125(5) Uani 1 1 d U
C58 C 0.5991(10) 0.2723(9) 0.1703(8) 0.084(4) Uani 1 1 d .
H58 H 0.5896 0.2329 0.1894 0.101 Uiso 1 1 calc R
N13 N 0.8701(7) 0.4181(5) 0.4945(5) 0.057(2) Uani 1 1 d .
N14 N 0.8571(9) 0.4481(6) 0.6092(6) 0.080(3) Uani 1 1 d .
N15 N 0.8808(7) 0.3823(5) 0.5921(5) 0.052(2) Uani 1 1 d .
N16 N 0.6177(11) 0.3688(9) 0.2947(7) 0.151(6) Uani 1 1 d GU
C59 C 0.6140(12) 0.4393(8) 0.3460(10) 0.177(5) Uani 1 1 d GU
H59 H 0.6082 0.4819 0.3338 0.212 Uiso 1 1 calc R
N17 N 0.6206(12) 0.4333(10) 0.4193(9) 0.177(5) Uani 1 1 d GU
N18 N 0.6283(11) 0.3592(11) 0.4132(8) 0.177(5) Uani 1 1 d GU
C60 C 0.6266(11) 0.3193(8) 0.3362(10) 0.157(8) Uani 1 1 d GU
H60 H 0.6305 0.2695 0.3165 0.189 Uiso 1 1 calc R
O5 O 0.8146(7) 0.2586(4) 0.2269(5) 0.077(3) Uani 1 1 d .
O6 O 0.5946(8) 0.1747(6) 0.0579(7) 0.095(3) Uani 1 1 d .
O7 O 0.7218(5) 0.0265(4) 0.5189(4) 0.0590(18) Uani 1 1 d .
O8 O 0.8240(5) 0.1848(4) 0.5556(3) 0.0462(16) Uani 1 1 d .
O9 O 0.9804(5) 0.1490(3) 0.5585(3) 0.0419(15) Uani 1 1 d .
O10 O 0.8177(5) 0.0570(4) 0.4292(3) 0.0486(16) Uani 1 1 d .
O11 O 0.9184(5) 0.2101(4) 0.4397(4) 0.0586(19) Uani 1 1 d .
O12 O 0.8835(6) 0.0696(4) 0.3168(4) 0.064(2) Uani 1 1 d .
O13 O 0.9196(12) -0.1716(9) 0.5380(10) 0.031(4) Uani 0.50 1 d P
O14 O 1.0847(5) 0.1292(4) 0.6949(3) 0.0521(17) Uani 1 1 d .
O15 O 1.0207(5) -0.0265(3) 0.5598(4) 0.0423(15) Uani 1 1 d .
O16 O 1.1440(5) 0.1222(4) 0.5771(4) 0.0502(16) Uani 1 1 d .
O17 O 0.8959(5) 0.0193(3) 0.5616(4) 0.0413(14) Uani 1 1 d .
O18 O 0.7654(6) -0.1422(4) 0.5191(5) 0.071(2) Uani 1 1 d .
O19 O 0.9208(6) -0.0530(4) 0.6653(4) 0.061(2) Uani 1 1 d .
O3W O 1.0440(5) 0.3148(4) 0.6393(4) 0.0558(18) Uani 1 1 d .
O21 O 0.8032(5) 0.3155(3) 0.7126(3) 0.0444(15) Uani 1 1 d .
O22 O 1.0302(5) 0.4292(4) 0.7823(4) 0.0515(17) Uani 1 1 d .
O23 O 1.0204(5) 0.5766(4) 0.8315(4) 0.0472(15) Uani 1 1 d .
O24 O 1.0474(4) 0.5641(3) 0.9878(3) 0.0369(13) Uani 1 1 d .
O25 O 0.9111(4) 0.4572(3) 0.8545(3) 0.0369(13) Uani 1 1 d .
O27 O 1.0667(4) 0.4252(3) 0.9321(3) 0.0400(14) Uani 1 1 d .
O28 O 0.7969(4) 0.4409(3) 0.9110(3) 0.0383(13) Uani 1 1 d .
O29 O 0.8163(5) 0.3063(3) 0.8579(3) 0.0432(15) Uani 1 1 d .
O30 O 0.6817(5) 0.3000(4) 0.9180(4) 0.0555(18) Uani 1 1 d .
O31 O 0.8328(5) 0.2780(4) 0.9939(4) 0.0547(18) Uani 1 1 d .
O32 O 1.1709(4) 0.5696(3) 0.9368(4) 0.0430(14) Uani 1 1 d .
O33 O 0.6587(5) 0.3113(4) 0.7542(4) 0.0524(17) Uani 1 1 d .
C4 C 0.8373(7) 0.1119(6) 0.1300(5) 0.049(2) Uani 1 1 d .
C3 C 0.8033(8) 0.0278(6) 0.0840(6) 0.056(3) Uani 1 1 d .
C2 C 0.7105(9) -0.0159(6) 0.0156(6) 0.060(3) Uani 1 1 d .
O3 O 0.893(3) -0.036(3) 0.058(3) 0.054(9) Uani 0.50 1 d P
O3' O 0.903(4) -0.040(4) 0.048(4) 0.105(18) Uani 0.50 1 d P
C25 C 0.8589(10) -0.0185(8) 0.1107(7) 0.077(4) Uani 1 1 d U
O4 O 1.0014(5) 0.1977(4) 0.1914(4) 0.064(2) Uani 1 1 d .
C34 C 0.9292(7) 0.1586(6) 0.2080(6) 0.053(3) Uani 1 1 d .
H34A H 0.9235 0.1991 0.2496 0.063 Uiso 1 1 calc R
H34B H 0.9444 0.1211 0.2287 0.063 Uiso 1 1 calc R
C26 C 0.9449(9) -0.0864(7) 0.0597(6) 0.062(3) Uani 1 1 d .
C35 C 1.0836(7) 0.2594(6) 0.2585(6) 0.051(2) Uani 1 1 d .
C27 C 0.9683(9) -0.1144(7) -0.0007(7) 0.066(3) Uani 1 1 d U
H27 H 0.9520 -0.1008 -0.0442 0.079 Uiso 1 1 calc R
C28 C 1.0167(10) -0.1634(8) 0.0013(6) 0.077(4) Uani 1 1 d .
H28 H 1.0314 -0.1833 -0.0415 0.093 Uiso 1 1 calc R
C30 C 0.9706(8) -0.1055(6) 0.1258(5) 0.056(3) Uani 1 1 d .
H30 H 0.9542 -0.0871 0.1678 0.067 Uiso 1 1 calc R
C37 C 1.2086(7) 0.3922(6) 0.3117(6) 0.046(2) Uani 1 1 d .
C36 C 1.1266(8) 0.3262(6) 0.2462(6) 0.059(3) Uani 1 1 d .
H36 H 1.1009 0.3264 0.1955 0.070 Uiso 1 1 calc R
C29 C 1.0432(9) -0.1830(7) 0.0659(6) 0.062(3) Uani 1 1 d U
H29 H 1.0752 -0.2162 0.0672 0.074 Uiso 1 1 calc R
C39 C 1.2041(9) 0.3247(8) 0.3973(7) 0.074(4) Uani 1 1 d .
H39 H 1.2308 0.3232 0.4471 0.089 Uiso 1 1 calc R
C38 C 1.2483(8) 0.3924(7) 0.3879(7) 0.066(3) Uani 1 1 d .
H38 H 1.3033 0.4370 0.4314 0.080 Uiso 1 1 calc R
C40 C 1.1212(9) 0.2598(8) 0.3338(7) 0.075(4) Uani 1 1 d .
H40 H 1.0905 0.2159 0.3418 0.090 Uiso 1 1 calc R
N10 N 1.2470(6) 0.4623(4) 0.3013(5) 0.047(2) Uani 1 1 d .
C31 C 1.0213(8) -0.1526(6) 0.1268(5) 0.051(2) Uani 1 1 d U
N7 N 1.0509(6) -0.1678(4) 0.1986(4) 0.048(2) Uani 1 1 d .
C32 C 1.0420(8) -0.2390(6) 0.2010(6) 0.053(3) Uani 1 1 d .
H32 H 1.0165 -0.2893 0.1552 0.064 Uiso 1 1 calc R
C33 C 1.0908(8) -0.1125(5) 0.2761(5) 0.049(2) Uani 1 1 d .
H33 H 1.1053 -0.0569 0.2934 0.059 Uiso 1 1 calc R
O1 O 0.5542(16) -0.0226(16) -0.1519(16) 0.047(5) Uani 0.50 1 d PU
O1' O 0.569(3) -0.048(3) -0.152(3) 0.118(16) Uani 0.50 1 d P
C7 C 0.5536(9) -0.0223(8) -0.0775(6) 0.073(4) Uani 1 1 d U
N8 N 1.1071(6) -0.1465(4) 0.3251(4) 0.0428(18) Uani 1 1 d .
N9 N 1.0738(6) -0.2279(4) 0.2760(4) 0.049(2) Uani 1 1 d .
C10 C 0.3990(10) -0.1363(7) -0.3705(6) 0.067(3) Uani 1 1 d .
C13 C 0.3893(8) -0.0952(7) -0.2223(6) 0.061(3) Uani 1 1 d .
H13 H 0.3855 -0.0832 -0.1730 0.074 Uiso 1 1 calc R
C8 C 0.4742(10) -0.0740(8) -0.2231(7) 0.077(4) Uani 1 1 d .
C9 C 0.4823(9) -0.0961(8) -0.2965(7) 0.078(4) Uani 1 1 d .
H9 H 0.5414 -0.0842 -0.2959 0.094 Uiso 1 1 calc R
N1 N 0.4058(8) -0.1562(6) -0.4453(6) 0.074(3) Uani 1 1 d .
C12 C 0.3054(9) -0.1365(8) -0.2991(7) 0.073(3) Uani 1 1 d .
H12 H 0.2462 -0.1502 -0.2999 0.088 Uiso 1 1 calc R
C11 C 0.3115(10) -0.1564(7) -0.3722(7) 0.070(3) Uani 1 1 d .
H11 H 0.2567 -0.1832 -0.4221 0.084 Uiso 1 1 calc R
C14 C 0.4173(13) -0.1104(11) -0.4838(11) 0.108(5) Uani 1 1 d U
H14 H 0.4198 -0.0578 -0.4655 0.129 Uiso 1 1 calc R
C15 C 0.4063(12) -0.2255(10) -0.4929(10) 0.105(5) Uani 1 1 d U
H15 H 0.3965 -0.2718 -0.4836 0.126 Uiso 1 1 calc R
N11 N 1.2541(5) 0.5559(5) 0.2573(4) 0.0448(18) Uani 1 1 d .
C41 C 1.1977(7) 0.4870(5) 0.2514(5) 0.042(2) Uani 1 1 d .
H41 H 1.1326 0.4593 0.2173 0.050 Uiso 1 1 calc R
N12 N 1.3444(6) 0.5786(5) 0.3164(6) 0.067(3) Uani 1 1 d .
N3 N 0.4225(10) -0.2198(7) -0.5548(6) 0.101(4) Uani 1 1 d .
C42 C 1.3376(8) 0.5203(7) 0.3387(8) 0.070(3) Uani 1 1 d .
H42 H 1.3889 0.5185 0.3758 0.084 Uiso 1 1 calc R
N2 N 0.4248(11) -0.1467(9) -0.5507(8) 0.107(4) Uani 1 1 d .
O2 O 0.6203(10) -0.1413(8) -0.1237(8) 0.054(3) Uani 0.50 1 d P
C16 C 0.6746(11) -0.1097(7) -0.0354(7) 0.085(4) Uani 1 1 d .
O2' O 0.6659(19) -0.1451(15) 0.0166(16) 0.130(8) Uani 0.50 1 d PU
C17' C 0.688(2) -0.2152(15) 0.0047(16) 0.067(10) Uani 0.30 1 d PG
C18' C 0.699(2) -0.2566(19) -0.0627(14) 0.086(13) Uani 0.30 1 d PGU
C19' C 0.727(2) -0.3195(19) -0.0657(17) 0.101(16) Uani 0.30 1 d PG
C20' C 0.744(2) -0.3410(16) -0.001(2) 0.100(15) Uani 0.30 1 d PGU
C21' C 0.733(2) -0.2997(16) 0.0659(16) 0.069(10) Uani 0.30 1 d PGU
C22' C 0.704(2) -0.2368(15) 0.0689(14) 0.064(10) Uani 0.30 1 d PGU
N4 N 0.6224(11) -0.2384(10) -0.3830(10) 0.078(2) Uani 0.70 1 d PU
C23 C 0.5728(14) -0.3220(12) -0.4169(12) 0.096(6) Uani 0.80 1 d P
C17 C 0.6736(8) -0.1324(8) -0.1661(6) 0.085(6) Uani 0.70 1 d PG
C18 C 0.7650(9) -0.0716(7) -0.1328(5) 0.088(6) Uani 0.70 1 d PG
C19 C 0.8099(7) -0.0670(7) -0.1822(7) 0.092(7) Uani 0.70 1 d PG
C20 C 0.7635(8) -0.1232(8) -0.2650(7) 0.079(2) Uani 0.70 1 d PGU
C21 C 0.6721(8) -0.1840(7) -0.2983(5) 0.079(2) Uani 0.70 1 d PGU
C22 C 0.6272(7) -0.1886(6) -0.2489(7) 0.079(2) Uani 0.70 1 d PGU
N4' N 0.749(2) -0.3168(17) 0.1353(16) 0.063(7) Uani 0.30 1 d PGU
N5' N 0.740(2) -0.3286(18) 0.2455(17) 0.080(7) Uani 0.30 1 d PGU
N6' N 0.7927(15) -0.3690(13) 0.2233(13) 0.046(6) Uani 0.30 1 d PGU
C24' C 0.7981(18) -0.3617(15) 0.1552(14) 0.061(9) Uani 0.30 1 d PGU
N6 N 0.5617(11) -0.2945(10) -0.5210(8) 0.088(5) Uani 0.70 1 d PU
N5 N 0.5332(13) -0.3563(10) -0.4946(11) 0.101(6) Uani 0.70 1 d PU
C24 C 0.6118(14) -0.2214(14) -0.4484(12) 0.091(6) Uani 0.70 1 d P
O34 O 1.1102(5) 0.3971(4) 1.0672(4) 0.0464(15) Uani 1 1 d .
C23' C 0.703(5) -0.308(4) 0.181(4) 0.079(8) Uani 0.20 1 d PU
O13' O 0.9515(12) -0.1617(12) 0.5526(12) 0.034(5) Uani 0.50 1 d PU
O1W O 0.4912(15) 0.3644(11) 0.7216(11) 0.104(6) Uani 0.50 1 d PDU
O2W O 0.4206(12) 0.1729(10) 0.6194(11) 0.080(5) Uani 0.50 1 d PU
O16W O 0.8499(18) -0.3379(15) 0.4493(15) 0.126(8) Uani 0.50 1 d PU
O4W O 0.6160(17) 0.4483(15) 0.8773(16) 0.130(8) Uani 0.50 1 d PU
O5W O 0.653(2) -0.0466(16) -0.3914(17) 0.141(9) Uani 0.50 1 d PU
O6W O 0.728(3) -0.278(2) 0.358(2) 0.093(11) Uani 0.25 1 d PU
O7W O 0.747(3) -0.325(3) 0.401(3) 0.112(13) Uani 0.25 1 d PU
O8W O 0.400(4) 0.118(4) 0.805(4) 0.137(15) Uani 0.25 1 d PU
O9W O 0.414(3) 0.939(2) 0.348(2) 0.075(9) Uani 0.25 1 d PU
O10W O 0.324(3) 0.135(3) 0.698(3) 0.119(12) Uani 0.25 1 d PU
O11W O 0.460(2) 0.9170(18) 0.3458(19) 0.146(10) Uani 0.50 1 d PU
O12W O 0.386(2) 0.8851(16) 0.2578(17) 0.054(7) Uani 0.25 1 d PU
O13W O 0.620(5) -0.115(4) 0.250(5) 0.17(3) Uani 0.25 1 d PU
O14W O 0.334(4) 0.891(3) 0.284(4) 0.137(14) Uani 0.25 1 d PU
O15W O 0.309(3) 0.900(3) 0.225(3) 0.222(14) Uani 0.50 1 d PU

loop_
_atom_site_aniso_label
_atom_site_aniso_U_11
_atom_site_aniso_U_22
_atom_site_aniso_U_33
_atom_site_aniso_U_23
_atom_site_aniso_U_13
_atom_site_aniso_U_12
Cd1 0.0752(5) 0.0376(3) 0.0290(3) 0.0183(3) 0.0275(3) 0.0283(3)
Cd2 0.0686(6) 0.0724(6) 0.0576(6) 0.0202(5) 0.0130(5) 0.0108(5)
Mo1 0.0675(6) 0.0371(4) 0.0285(4) 0.0160(3) 0.0253(4) 0.0241(4)
Mo2 0.0674(6) 0.0267(4) 0.0278(4) 0.0126(3) 0.0250(4) 0.0204(4)
Mo3 0.0792(6) 0.0340(4) 0.0457(5) 0.0237(4) 0.0416(5) 0.0261(4)
Mo4 0.0824(6) 0.0370(4) 0.0311(4) 0.0210(3) 0.0327(4) 0.0307(4)
Mo5 0.0528(5) 0.0331(4) 0.0238(4) 0.0112(3) 0.0176(3) 0.0121(3)
Mo6 0.0524(5) 0.0363(4) 0.0227(4) 0.0130(3) 0.0210(3) 0.0138(3)
Mo7 0.0489(5) 0.0299(4) 0.0236(4) 0.0112(3) 0.0188(3) 0.0141(3)
Mo8 0.0552(5) 0.0339(4) 0.0270(4) 0.0132(3) 0.0215(4) 0.0098(4)
C1 0.059(7) 0.062(6) 0.040(6) 0.027(5) 0.017(5) 0.013(5)
C5 0.069(7) 0.048(5) 0.030(5) 0.021(4) 0.023(5) 0.019(5)
C6 0.067(7) 0.045(5) 0.041(5) 0.023(5) 0.022(5) 0.019(5)
C43 0.082(8) 0.053(6) 0.046(6) 0.029(5) 0.035(6) 0.027(6)
C44 0.083(8) 0.050(6) 0.050(6) 0.030(5) 0.043(6) 0.030(5)
C45 0.107(10) 0.063(7) 0.054(7) 0.041(6) 0.051(7) 0.032(7)
C46 0.122(11) 0.061(7) 0.064(7) 0.045(6) 0.055(8) 0.037(7)
C47 0.105(9) 0.054(6) 0.057(7) 0.036(6) 0.048(7) 0.043(6)
C48 0.083(8) 0.067(7) 0.050(6) 0.037(6) 0.036(6) 0.043(6)
C49 0.110(9) 0.060(6) 0.050(6) 0.040(5) 0.056(6) 0.044(6)
C50 0.155(13) 0.087(8) 0.065(8) 0.052(7) 0.072(9) 0.093(9)
C51 0.089(8) 0.048(5) 0.045(6) 0.026(5) 0.038(6) 0.040(6)
C52 0.103(10) 0.073(7) 0.058(7) 0.041(6) 0.042(7) 0.046(7)
C53 0.130(13) 0.092(10) 0.102(11) 0.067(9) 0.078(10) 0.067(9)
C54 0.101(7) 0.101(7) 0.101(7) 0.046(3) 0.046(3) 0.043(3)
C54' 0.060(6) 0.060(6) 0.060(6) 0.027(3) 0.027(3) 0.026(3)
C55 0.192(11) 0.112(7) 0.119(9) 0.060(7) 0.097(9) 0.078(8)
C56 0.170(8) 0.116(7) 0.124(8) 0.053(5) 0.090(7) 0.072(7)
C57 0.126(5) 0.125(5) 0.125(5) 0.056(2) 0.058(2) 0.054(2)
C58 0.098(10) 0.082(9) 0.073(9) 0.037(7) 0.050(8) 0.024(8)
N13 0.097(7) 0.059(5) 0.046(5) 0.037(4) 0.042(5) 0.048(5)
N14 0.152(10) 0.085(7) 0.069(6) 0.053(6) 0.075(7) 0.085(7)
N15 0.087(6) 0.050(5) 0.039(5) 0.024(4) 0.037(4) 0.040(5)
N16 0.176(16) 0.110(10) 0.087(10) 0.022(8) 0.051(10) -0.006(9)
C59 0.193(7) 0.175(6) 0.162(6) 0.068(5) 0.092(5) 0.073(5)
N17 0.193(6) 0.175(6) 0.162(6) 0.068(5) 0.092(5) 0.073(5)
N18 0.193(6) 0.175(6) 0.162(6) 0.068(5) 0.092(5) 0.073(5)
C60 0.133(17) 0.20(2) 0.112(13) 0.082(14) 0.058(13) 0.023(16)
O5 0.143(8) 0.058(4) 0.059(5) 0.039(4) 0.071(5) 0.038(5)
O6 0.135(9) 0.084(6) 0.128(8) 0.069(6) 0.098(7) 0.061(6)
O7 0.073(5) 0.057(4) 0.053(4) 0.025(4) 0.035(4) 0.029(4)
O8 0.078(5) 0.049(3) 0.028(3) 0.023(3) 0.027(3) 0.039(3)
O9 0.070(4) 0.030(3) 0.030(3) 0.013(2) 0.026(3) 0.022(3)
O10 0.074(5) 0.041(3) 0.026(3) 0.011(3) 0.022(3) 0.023(3)
O11 0.093(6) 0.048(4) 0.053(4) 0.029(3) 0.039(4) 0.041(4)
O12 0.112(6) 0.062(4) 0.030(4) 0.028(3) 0.035(4) 0.040(4)
O13 0.021(9) 0.027(7) 0.038(9) 0.014(6) 0.012(8) 0.002(7)
O14 0.081(5) 0.051(4) 0.023(3) 0.013(3) 0.023(3) 0.032(4)
O15 0.076(5) 0.032(3) 0.035(3) 0.019(3) 0.034(3) 0.029(3)
O16 0.072(5) 0.035(3) 0.042(4) 0.017(3) 0.026(3) 0.022(3)
O17 0.065(4) 0.033(3) 0.039(3) 0.021(3) 0.030(3) 0.026(3)
O18 0.086(6) 0.055(4) 0.086(6) 0.035(4) 0.057(5) 0.025(4)
O19 0.115(6) 0.056(4) 0.051(4) 0.037(4) 0.057(4) 0.050(4)
O3W 0.070(5) 0.037(3) 0.050(4) 0.007(3) 0.032(4) 0.018(3)
O21 0.072(4) 0.042(3) 0.028(3) 0.015(3) 0.033(3) 0.024(3)
O22 0.077(5) 0.051(4) 0.027(3) 0.011(3) 0.028(3) 0.030(3)
O23 0.055(4) 0.050(4) 0.040(4) 0.027(3) 0.024(3) 0.017(3)
O24 0.052(4) 0.032(3) 0.020(3) 0.010(2) 0.017(3) 0.010(3)
O25 0.047(4) 0.032(3) 0.018(3) 0.005(2) 0.014(3) 0.008(3)
O27 0.056(4) 0.036(3) 0.026(3) 0.008(3) 0.025(3) 0.017(3)
O28 0.045(4) 0.038(3) 0.028(3) 0.012(3) 0.019(3) 0.014(3)
O29 0.066(4) 0.036(3) 0.027(3) 0.014(3) 0.022(3) 0.020(3)
O30 0.067(5) 0.051(4) 0.039(4) 0.019(3) 0.028(3) 0.009(3)
O31 0.083(5) 0.041(3) 0.046(4) 0.027(3) 0.034(4) 0.020(3)
O32 0.053(4) 0.040(3) 0.032(3) 0.013(3) 0.024(3) 0.012(3)
O33 0.071(5) 0.048(4) 0.032(3) 0.017(3) 0.025(3) 0.018(3)
C4 0.060(6) 0.045(5) 0.030(5) 0.019(4) 0.011(4) 0.017(5)
C3 0.076(8) 0.055(6) 0.031(5) 0.020(5) 0.014(5) 0.030(5)
C2 0.095(9) 0.042(5) 0.037(5) 0.018(5) 0.028(6) 0.021(6)
O3 0.073(15) 0.077(19) 0.06(2) 0.051(16) 0.050(14) 0.051(13)
O3' 0.22(5) 0.11(2) 0.063(17) 0.067(17) 0.08(2) 0.12(3)
C25 0.102(8) 0.082(7) 0.053(6) 0.036(5) 0.027(5) 0.053(6)
O4 0.075(5) 0.063(4) 0.030(4) 0.020(3) 0.022(4) 0.003(4)
C34 0.061(7) 0.059(6) 0.032(5) 0.023(5) 0.018(5) 0.019(5)
C26 0.088(8) 0.057(6) 0.038(6) 0.026(5) 0.026(6) 0.026(6)
C35 0.049(6) 0.053(6) 0.045(6) 0.026(5) 0.020(5) 0.012(5)
C27 0.089(7) 0.074(6) 0.049(5) 0.041(5) 0.034(5) 0.035(5)
C28 0.133(12) 0.088(8) 0.035(6) 0.031(6) 0.050(7) 0.060(8)
C30 0.104(9) 0.052(6) 0.026(5) 0.025(4) 0.032(5) 0.038(6)
C37 0.050(6) 0.047(5) 0.039(5) 0.021(4) 0.020(5) 0.020(5)
C36 0.069(7) 0.057(6) 0.033(5) 0.023(5) 0.014(5) 0.014(5)
C29 0.088(7) 0.066(6) 0.040(5) 0.024(4) 0.033(5) 0.038(5)
C39 0.089(9) 0.091(9) 0.052(7) 0.051(7) 0.026(7) 0.038(8)
C38 0.071(8) 0.064(7) 0.045(6) 0.028(5) 0.009(6) 0.021(6)
C40 0.074(8) 0.076(8) 0.055(7) 0.042(6) 0.014(6) 0.011(7)
N10 0.055(5) 0.036(4) 0.035(4) 0.015(3) 0.010(4) 0.014(4)
C31 0.086(6) 0.042(4) 0.029(4) 0.021(4) 0.026(4) 0.029(4)
N7 0.085(6) 0.039(4) 0.031(4) 0.021(3) 0.029(4) 0.033(4)
C32 0.087(8) 0.038(5) 0.035(5) 0.015(4) 0.027(5) 0.029(5)
C33 0.088(8) 0.036(5) 0.031(5) 0.015(4) 0.032(5) 0.033(5)
O1 0.027(9) 0.075(12) 0.022(7) 0.023(8) 0.007(7) 0.004(9)
O1' 0.11(2) 0.18(4) 0.070(17) 0.06(2) 0.040(15) 0.07(2)
C7 0.078(8) 0.091(8) 0.033(6) 0.030(6) 0.021(6) 0.016(7)
N8 0.071(5) 0.033(4) 0.031(4) 0.017(3) 0.023(4) 0.029(4)
N9 0.087(6) 0.044(4) 0.029(4) 0.019(3) 0.033(4) 0.035(4)
C10 0.090(9) 0.064(7) 0.032(6) 0.019(5) 0.026(6) 0.018(6)
C13 0.063(7) 0.073(7) 0.041(6) 0.033(5) 0.019(5) 0.017(6)
C8 0.086(10) 0.088(9) 0.038(6) 0.035(6) 0.025(7) 0.008(7)
C9 0.060(8) 0.089(9) 0.051(7) 0.027(7) 0.016(6) 0.002(6)
N1 0.098(8) 0.064(6) 0.043(5) 0.021(5) 0.030(5) 0.019(5)
C12 0.072(8) 0.090(9) 0.064(8) 0.036(7) 0.034(7) 0.038(7)
C11 0.078(9) 0.072(7) 0.044(6) 0.025(6) 0.019(6) 0.024(7)
C14 0.136(9) 0.114(8) 0.099(8) 0.062(7) 0.060(7) 0.062(7)
C15 0.136(9) 0.090(8) 0.085(8) 0.044(7) 0.057(7) 0.030(6)
N11 0.047(5) 0.045(4) 0.029(4) 0.012(3) 0.011(4) 0.016(4)
C41 0.055(6) 0.046(5) 0.029(5) 0.021(4) 0.021(4) 0.020(5)
N12 0.052(6) 0.058(5) 0.064(6) 0.027(5) 0.009(5) 0.010(4)
N3 0.144(12) 0.066(7) 0.044(6) 0.013(5) 0.029(7) 0.010(7)
C42 0.062(8) 0.063(7) 0.075(8) 0.040(6) 0.015(6) 0.024(6)
N2 0.170(14) 0.133(11) 0.078(8) 0.068(8) 0.081(9) 0.089(10)
O2 0.054(8) 0.050(7) 0.033(7) 0.012(6) 0.018(6) 0.001(6)
C16 0.123(12) 0.051(6) 0.049(7) 0.020(6) 0.020(7) 0.024(7)
O2' 0.152(12) 0.116(11) 0.122(11) 0.065(9) 0.061(8) 0.045(8)
C17' 0.09(3) 0.06(2) 0.06(2) 0.04(2) 0.03(2) 0.03(2)
C18' 0.091(16) 0.082(15) 0.085(15) 0.043(11) 0.038(10) 0.036(10)
C19' 0.08(3) 0.08(3) 0.11(4) 0.03(3) 0.03(3) 0.02(3)
C20' 0.104(18) 0.097(17) 0.098(17) 0.046(12) 0.044(11) 0.043(11)
C21' 0.076(14) 0.058(12) 0.071(13) 0.038(10) 0.025(9) 0.024(9)
C22' 0.067(13) 0.067(12) 0.059(12) 0.032(9) 0.033(9) 0.021(9)
N4 0.078(3) 0.079(3) 0.077(3) 0.0346(14) 0.0358(14) 0.0330(14)
C23 0.089(13) 0.090(12) 0.070(12) 0.010(10) 0.022(10) 0.034(11)
C17 0.097(15) 0.074(11) 0.038(9) 0.016(8) 0.014(9) 0.007(11)
C18 0.065(12) 0.101(14) 0.050(10) 0.031(10) 0.010(9) -0.003(11)
C19 0.093(15) 0.095(14) 0.058(11) 0.041(11) 0.017(11) 0.012(11)
C20 0.078(3) 0.079(3) 0.077(3) 0.034(2) 0.036(2) 0.032(2)
C21 0.078(3) 0.079(3) 0.077(3) 0.0340(18) 0.0359(17) 0.0325(17)
C22 0.079(3) 0.079(3) 0.077(3) 0.034(2) 0.036(2) 0.032(2)
N4' 0.063(7) 0.063(7) 0.063(7) 0.028(3) 0.028(3) 0.027(3)
N5' 0.080(8) 0.080(7) 0.080(7) 0.036(4) 0.036(3) 0.034(3)
N6' 0.046(6) 0.046(6) 0.046(6) 0.020(3) 0.021(3) 0.020(3)
C24' 0.060(12) 0.057(12) 0.062(12) 0.021(9) 0.031(9) 0.023(9)
N6 0.070(10) 0.082(9) 0.039(8) 0.010(7) -0.008(7) -0.006(8)
N5 0.101(13) 0.071(10) 0.085(13) 0.026(8) 0.015(10) 0.019(9)
C24 0.070(13) 0.124(17) 0.072(13) 0.053(13) 0.037(11) 0.020(12)
O34 0.065(4) 0.042(3) 0.043(4) 0.023(3) 0.028(3) 0.028(3)
C23' 0.079(8) 0.079(8) 0.079(8) 0.036(4) 0.036(4) 0.034(3)
O13' 0.034(5) 0.033(5) 0.033(5) 0.015(3) 0.015(3) 0.014(2)
O1W 0.104(6) 0.104(6) 0.104(6) 0.047(3) 0.047(3) 0.044(3)
O2W 0.081(5) 0.080(5) 0.080(5) 0.037(2) 0.037(2) 0.033(2)
O16W 0.138(11) 0.122(11) 0.119(11) 0.042(8) 0.085(9) 0.038(8)
O4W 0.122(11) 0.133(11) 0.128(12) 0.039(8) 0.050(8) 0.076(9)
O5W 0.151(12) 0.141(12) 0.140(12) 0.076(9) 0.074(9) 0.050(8)
O6W 0.085(14) 0.093(13) 0.101(14) 0.046(10) 0.041(9) 0.039(10)
O7W 0.119(16) 0.107(16) 0.111(16) 0.050(11) 0.063(11) 0.039(10)
O8W 0.137(15) 0.137(15) 0.137(15) 0.062(7) 0.062(7) 0.059(6)
O9W 0.075(9) 0.075(9) 0.075(9) 0.034(4) 0.034(4) 0.032(4)
O10W 0.119(12) 0.119(12) 0.119(12) 0.054(6) 0.054(6) 0.051(5)
O11W 0.147(13) 0.143(12) 0.146(13) 0.065(9) 0.070(9) 0.055(9)
O12W 0.055(10) 0.049(10) 0.054(10) 0.018(8) 0.023(8) 0.026(8)
O13W 0.17(3) 0.17(3) 0.18(3) 0.076(15) 0.074(15) 0.083(15)
O14W 0.137(14) 0.137(14) 0.137(14) 0.062(7) 0.062(7) 0.059(6)
O15W 0.222(14) 0.222(14) 0.222(14) 0.100(6) 0.101(6) 0.095(6)

loop_
_atom_type_symbol
_atom_type_description
_atom_type_scat_dispersion_real
_atom_type_scat_dispersion_imag
_atom_type_scat_source
C C 0.0033 0.0016 'International Tables Vol C Tables 4.2.6.8 and 6.1.1.4'
H H 0.0000 0.0000 'International Tables Vol C Tables 4.2.6.8 and 6.1.1.4'
N N 0.0061 0.0033 'International Tables Vol C Tables 4.2.6.8 and 6.1.1.4'
O O 0.0106 0.0060 'International Tables Vol C Tables 4.2.6.8 and 6.1.1.4'
Mo Mo -1.6832 0.6857 'International Tables Vol C Tables 4.2.6.8 and 6.1.1.4'
Cd Cd -0.8075 1.2024 'International Tables Vol C Tables 4.2.6.8 and 6.1.1.4'

loop_
_geom_angle_atom_site_label_1
_geom_angle_atom_site_label_2
_geom_angle_atom_site_label_3
_geom_angle
_geom_angle_site_symmetry_1
_geom_angle_site_symmetry_3
N15 Cd1 O22 95.5(3) . .
N15 Cd1 N9 170.2(3) . 2_756
O22 Cd1 N9 93.9(3) . 2_756
N15 Cd1 O21 96.7(3) . .
O22 Cd1 O21 91.7(2) . .
N9 Cd1 O21 80.1(3) 2_756 .
N15 Cd1 O8 95.5(2) . .
O22 Cd1 O8 165.7(2) . .
N9 Cd1 O8 75.6(2) 2_756 .
O21 Cd1 O8 95.9(2) . .
N15 Cd1 O3W 92.1(3) . .
O22 Cd1 O3W 82.6(2) . .
N9 Cd1 O3W 91.9(3) 2_756 .
O21 Cd1 O3W 169.9(2) . .
O8 Cd1 O3W 88.1(2) . .
O1W Cd2 N3 179.1(6) . 2_655
O1W Cd2 N6 99.0(7) . 2_655
N3 Cd2 N6 81.8(6) 2_655 2_655
O1W Cd2 N12 85.8(6) . 2_766
N3 Cd2 N12 94.6(4) 2_655 2_766
N6 Cd2 N12 93.7(4) 2_655 2_766
O1W Cd2 O2W 90.9(7) . .
N3 Cd2 O2W 88.6(5) 2_655 .
N6 Cd2 O2W 94.9(6) 2_655 .
N12 Cd2 O2W 171.2(5) 2_766 .
O1W Cd2 O33 89.8(6) . .
N3 Cd2 O33 89.5(4) 2_655 .
N6 Cd2 O33 165.0(5) 2_655 .
N12 Cd2 O33 74.7(3) 2_766 .
O2W Cd2 O33 97.2(4) . .
O7 Mo1 O8 104.3(3) . .
O7 Mo1 O10 103.1(3) . .
O8 Mo1 O10 101.7(3) . .
O7 Mo1 O17 95.1(3) . .
O8 Mo1 O17 151.0(3) . .
O10 Mo1 O17 94.5(3) . .
O7 Mo1 O9 165.8(3) . .
O8 Mo1 O9 89.3(3) . .
O10 Mo1 O9 77.7(3) . .
O17 Mo1 O9 70.7(2) . .
O7 Mo1 N8 94.3(3) . 2_756
O8 Mo1 N8 79.9(2) . 2_756
O10 Mo1 N8 161.4(3) . 2_756
O17 Mo1 N8 77.3(2) . 2_756
O9 Mo1 N8 83.9(3) . 2_756
O14 Mo2 O16 104.8(3) . .
O14 Mo2 O9 104.4(3) . .
O16 Mo2 O9 101.5(3) . .
O14 Mo2 O15 103.9(3) . .
O16 Mo2 O15 99.6(3) . .
O9 Mo2 O15 138.8(3) . .
O14 Mo2 O17 95.7(3) . .
O16 Mo2 O17 159.4(3) . .
O9 Mo2 O17 75.1(2) . .
O15 Mo2 O17 72.8(2) . .
O14 Mo2 O15 178.4(3) . 2_756
O16 Mo2 O15 76.6(3) . 2_756
O9 Mo2 O15 74.6(2) . 2_756
O15 Mo2 O15 76.4(2) . 2_756
O17 Mo2 O15 82.9(2) . 2_756
O18 Mo3 O19 103.7(4) . .
O18 Mo3 O13 98.3(6) . .
O19 Mo3 O13 100.9(6) . .
O18 Mo3 O17 103.1(3) . .
O19 Mo3 O17 96.9(3) . .
O13 Mo3 O17 147.9(5) . .
O18 Mo3 O13' 110.1(6) . .
O19 Mo3 O13' 94.9(6) . .
O13 Mo3 O13' 12.1(7) . .
O17 Mo3 O13' 140.8(6) . .
O18 Mo3 O15 154.4(3) . .
O19 Mo3 O15 101.8(3) . .
O13 Mo3 O15 78.7(5) . .
O17 Mo3 O15 71.6(2) . .
O13' Mo3 O15 69.4(6) . .
O18 Mo3 O16 83.7(3) . 2_756
O19 Mo3 O16 172.6(3) . 2_756
O13 Mo3 O16 77.7(5) . 2_756
O17 Mo3 O16 81.2(2) . 2_756
O13' Mo3 O16 82.3(6) . 2_756
O15 Mo3 O16 70.8(2) . 2_756
O12 Mo4 O13' 100.3(7) . 2_756
O12 Mo4 O11 104.6(3) . .
O13' Mo4 O11 96.2(7) 2_756 .
O12 Mo4 O10 96.3(3) . .
O13' Mo4 O10 153.9(7) 2_756 .
O11 Mo4 O10 98.9(3) . .
O12 Mo4 O13 103.8(5) . 2_756
O13' Mo4 O13 4.1(10) 2_756 2_756
O11 Mo4 O13 97.2(5) . 2_756
O10 Mo4 O13 150.0(5) . 2_756
O12 Mo4 O15 93.2(3) . 2_756
O13' Mo4 O15 74.9(7) 2_756 2_756
O11 Mo4 O15 161.4(3) . 2_756
O10 Mo4 O15 84.2(2) . 2_756
O13 Mo4 O15 72.9(4) 2_756 2_756
O12 Mo4 O9 162.6(3) . .
O13' Mo4 O9 85.1(7) 2_756 .
O11 Mo4 O9 91.1(3) . .
O10 Mo4 O9 73.5(2) . .
O13 Mo4 O9 81.2(5) 2_756 .
O15 Mo4 O9 72.2(2) 2_756 .
O33 Mo5 O21 105.0(3) . .
O33 Mo5 O29 101.9(3) . .
O21 Mo5 O29 103.4(3) . .
O33 Mo5 O25 153.4(3) . .
O21 Mo5 O25 90.7(3) . .
O29 Mo5 O25 95.0(2) . .
O33 Mo5 O28 92.3(3) . .
O21 Mo5 O28 161.2(3) . .
O29 Mo5 O28 79.7(2) . .
O25 Mo5 O28 70.5(2) . .
O33 Mo5 N11 81.1(3) . 2_766
O21 Mo5 N11 87.9(3) . 2_766
O29 Mo5 N11 167.0(3) . 2_766
O25 Mo5 N11 78.2(2) . 2_766
O28 Mo5 N11 87.6(2) . 2_766
O33 Mo5 Mo8 90.0(2) . .
O21 Mo5 Mo8 138.2(2) . .
O29 Mo5 Mo8 34.89(19) . .
O25 Mo5 Mo8 92.31(14) . .
O28 Mo5 Mo8 46.94(14) . .
N11 Mo5 Mo8 133.41(19) 2_766 .
O23 Mo6 O22 105.1(3) . .
O23 Mo6 O32 98.2(3) . .
O22 Mo6 O32 105.5(3) . .
O23 Mo6 O25 95.8(3) . .
O22 Mo6 O25 99.1(3) . .
O32 Mo6 O25 147.3(2) . .
O23 Mo6 O24 99.5(3) . .
O22 Mo6 O24 154.8(2) . .
O32 Mo6 O24 75.7(2) . .
O25 Mo6 O24 72.8(2) . .
O23 Mo6 O27 171.0(3) . .
O22 Mo6 O27 83.9(2) . .
O32 Mo6 O27 79.7(2) . .
O25 Mo6 O27 81.9(2) . .
O24 Mo6 O27 71.49(19) . .
O23 Mo6 Mo8 89.3(2) . 2_767
O22 Mo6 Mo8 139.3(2) . 2_767
O32 Mo6 Mo8 33.93(18) . 2_767
O25 Mo6 Mo8 117.37(15) . 2_767
O24 Mo6 Mo8 44.90(15) . 2_767
O27 Mo6 Mo8 84.04(14) . 2_767
O34 Mo7 O27 104.5(3) . .
O34 Mo7 O28 104.4(3) . 2_767
O27 Mo7 O28 102.5(3) . 2_767
O34 Mo7 O24 103.3(3) . 2_767
O27 Mo7 O24 98.0(3) . 2_767
O28 Mo7 O24 139.8(2) 2_767 2_767
O34 Mo7 O25 96.4(3) . 2_767
O27 Mo7 O25 158.9(2) . 2_767
O28 Mo7 O25 74.4(2) 2_767 2_767
O24 Mo7 O25 74.1(2) 2_767 2_767
O34 Mo7 O24 179.4(3) . .
O27 Mo7 O24 76.1(2) . .
O28 Mo7 O24 75.6(2) 2_767 .
O24 Mo7 O24 76.3(2) 2_767 .
O25 Mo7 O24 82.97(19) 2_767 .
O30 Mo8 O31 104.3(3) . .
O30 Mo8 O32 99.2(3) . 2_767
O31 Mo8 O32 100.4(3) . 2_767
O30 Mo8 O29 99.2(3) . .
O31 Mo8 O29 97.3(3) . .
O32 Mo8 O29 150.4(2) 2_767 .
O30 Mo8 O24 161.3(3) . 2_767
O31 Mo8 O24 94.0(3) . 2_767
O32 Mo8 O24 73.2(2) 2_767 2_767
O29 Mo8 O24 82.1(2) . 2_767
O30 Mo8 O28 90.0(3) . .
O31 Mo8 O28 164.0(3) . .
O32 Mo8 O28 84.1(2) 2_767 .
O29 Mo8 O28 72.9(2) . .
O24 Mo8 O28 72.5(2) 2_767 .
O30 Mo8 Mo5 87.6(2) . .
O31 Mo8 Mo5 129.0(2) . .
O32 Mo8 Mo5 126.84(17) 2_767 .
O29 Mo8 Mo5 31.78(16) . .
O24 Mo8 Mo5 83.80(13) 2_767 .
O28 Mo8 Mo5 42.99(14) . .
O30 Mo8 Mo6 132.0(2) . 2_767
O31 Mo8 Mo6 88.3(2) . 2_767
O32 Mo8 Mo6 32.86(19) 2_767 2_767
O29 Mo8 Mo6 125.36(18) . 2_767
O24 Mo8 Mo6 43.27(13) 2_767 2_767
O28 Mo8 Mo6 87.42(14) . 2_767
Mo5 Mo8 Mo6 119.94(3) . 2_767
C2 C1 C6 120.9(9) . .
C2 C1 C7 120.6(10) . .
C6 C1 C7 118.2(10) . .
C6 C5 C4 121.6(9) . .
C6 C5 C43 118.3(9) . .
C4 C5 C43 119.9(9) . .
C5 C6 C1 118.1(9) . .
C5 C6 C52 120.8(9) . .
C1 C6 C52 121.1(10) . .
O5 C43 C5 106.0(7) . .
O5 C43 H43A 110.5 . .
C5 C43 H43A 110.5 . .
O5 C43 H43B 110.5 . .
C5 C43 H43B 110.5 . .
H43A C43 H43B 108.7 . .
O5 C44 C45 126.9(9) . .
O5 C44 C49 114.3(8) . .
C45 C44 C49 118.7(10) . .
C44 C45 C46 119.1(10) . .
C44 C45 H45 120.5 . .
C46 C45 H45 120.5 . .
C47 C46 C45 123.2(10) . .
C47 C46 H46 118.4 . .
C45 C46 H46 118.4 . .
C46 C47 C48 117.3(10) . .
C46 C47 H47 121.3 . .
C48 C47 H47 121.3 . .
C49 C48 C47 121.1(10) . .
C49 C48 N13 117.5(9) . .
C47 C48 N13 121.3(10) . .
C48 C49 C44 120.5(9) . .
C48 C49 H49 119.7 . .
C44 C49 H49 119.7 . .
N14 C50 N13 112.0(9) . .
N14 C50 H50 124.0 . .
N13 C50 H50 124.0 . .
N15 C51 N13 111.3(9) . .
N15 C51 H51 124.3 . .
N13 C51 H51 124.3 . .
O6 C52 C6 107.7(9) . .
O6 C52 H52A 110.2 . .
C6 C52 H52A 110.2 . .
O6 C52 H52B 110.2 . .
C6 C52 H52B 110.2 . .
H52A C52 H52B 108.5 . .
C58 C53 O6 115.5(11) . .
C58 C53 C54 125(2) . .
O6 C53 C54 118(2) . .
C58 C53 C54' 117.8(16) . .
O6 C53 C54' 125.7(15) . .
C54' C54 C53 80(5) . .
C54' C54 C55 59(5) . .
C53 C54 C55 107(3) . .
C54 C54' C55 98(6) . .
C54 C54' C53 76(5) . .
C55 C54' C53 118(2) . .
C56 C55 C54' 120(2) . .
C56 C55 C54 121(2) . .
C55 C56 C57 120.2(19) . .
C55 C56 H56 119.9 . .
C57 C56 H56 119.9 . .
C58 C57 C56 119(2) . .
C58 C57 N16 119.7(18) . .
C56 C57 N16 121.2(19) . .
C57 C58 C53 121.0(15) . .
C57 C58 H58 119.5 . .
C53 C58 H58 119.5 . .
C51 N13 C50 103.7(8) . .
C51 N13 C48 126.7(9) . .
C50 N13 C48 129.4(8) . .
C50 N14 N15 105.0(9) . .
C51 N15 N14 107.9(8) . .
C51 N15 Cd1 121.8(6) . .
N14 N15 Cd1 130.2(6) . .
C57 N16 C59 127.7(15) . .
C57 N16 C60 124.3(15) . .
C59 N16 C60 108.0 . .
N17 C59 N16 108.0 . .
N17 C59 H59 126.0 . .
N16 C59 H59 126.0 . .
C59 N17 N18 108.0 . .
C60 N18 N17 108.0 . .
N18 C60 N16 108.0 . .
N18 C60 H60 126.0 . .
N16 C60 H60 126.0 . .
C44 O5 C43 118.8(7) . .
C53 O6 C52 120.6(9) . .
Mo1 O8 Cd1 134.3(3) . .
Mo2 O9 Mo1 108.6(2) . .
Mo2 O9 Mo4 114.4(3) . .
Mo1 O9 Mo4 90.3(2) . .
Mo1 O10 Mo4 115.2(3) . .
Mo3 O13 Mo4 108.0(7) . 2_756
Mo2 O15 Mo3 105.3(3) . .
Mo2 O15 Mo4 149.9(3) . 2_756
Mo3 O15 Mo4 92.8(2) . 2_756
Mo2 O15 Mo2 103.6(2) . 2_756
Mo3 O15 Mo2 96.7(2) . 2_756
Mo4 O15 Mo2 97.7(2) 2_756 2_756
Mo2 O16 Mo3 115.6(3) . 2_756
Mo3 O17 Mo1 147.9(4) . .
Mo3 O17 Mo2 106.3(3) . .
Mo1 O17 Mo2 105.4(2) . .
Mo5 O21 Cd1 147.2(4) . .
Mo6 O22 Cd1 138.8(4) . .
Mo7 O24 Mo6 103.9(2) 2_767 .
Mo7 O24 Mo8 152.1(3) 2_767 2_767
Mo6 O24 Mo8 91.8(2) . 2_767
Mo7 O24 Mo7 103.7(2) 2_767 .
Mo6 O24 Mo7 96.8(2) . .
Mo8 O24 Mo7 97.0(2) 2_767 .
Mo6 O25 Mo5 148.8(3) . .
Mo6 O25 Mo7 105.2(2) . 2_767
Mo5 O25 Mo7 105.1(3) . 2_767
Mo7 O27 Mo6 115.3(3) . .
Mo7 O28 Mo5 109.9(3) 2_767 .
Mo7 O28 Mo8 113.2(3) 2_767 .
Mo5 O28 Mo8 90.1(2) . .
Mo5 O29 Mo8 113.3(3) . .
Mo6 O32 Mo8 113.2(3) . 2_767
Mo5 O33 Cd2 134.7(3) . .
C3 C4 C5 119.9(9) . .
C3 C4 C34 120.4(9) . .
C5 C4 C34 119.7(8) . .
C4 C3 C2 118.6(9) . .
C4 C3 C25 120.8(9) . .
C2 C3 C25 120.3(9) . .
C1 C2 C3 120.4(9) . .
C1 C2 C16 121.7(10) . .
C3 C2 C16 117.6(10) . .
C25 O3 C26 121(4) . .
C26 O3' C25 111(4) . .
O3 C25 C3 105(2) . .
C3 C25 O3' 106(2) . .
C35 O4 C34 116.1(7) . .
O4 C34 C4 108.8(8) . .
O4 C34 H34A 109.9 . .
C4 C34 H34A 109.9 . .
O4 C34 H34B 109.9 . .
C4 C34 H34B 109.9 . .
H34A C34 H34B 108.3 . .
O3' C26 C27 110(3) . .
O3' C26 C30 129(3) . .
C27 C26 C30 120.1(11) . .
C27 C26 O3 121(2) . .
C30 C26 O3 119(2) . .
O4 C35 C40 124.7(9) . .
O4 C35 C36 114.5(8) . .
C40 C35 C36 120.8(10) . .
C26 C27 C28 120.2(10) . .
C26 C27 H27 119.9 . .
C28 C27 H27 119.9 . .
C29 C28 C27 120.9(11) . .
C29 C28 H28 119.5 . .
C27 C28 H28 119.5 . .
C31 C30 C26 117.9(10) . .
C31 C30 H30 121.0 . .
C26 C30 H30 121.0 . .
C36 C37 C38 121.5(9) . .
C36 C37 N10 118.0(8) . .
C38 C37 N10 120.4(9) . .
C37 C36 C35 118.1(9) . .
C37 C36 H36 120.9 . .
C35 C36 H36 120.9 . .
C31 C29 C28 117.8(11) . .
C31 C29 H29 121.1 . .
C28 C29 H29 121.1 . .
C40 C39 C38 120.8(10) . .
C40 C39 H39 119.6 . .
C38 C39 H39 119.6 . .
C39 C38 C37 118.6(10) . .
C39 C38 H38 120.7 . .
C37 C38 H38 120.7 . .
C35 C40 C39 120.2(10) . .
C35 C40 H40 119.9 . .
C39 C40 H40 119.9 . .
C41 N10 C42 104.4(8) . .
C41 N10 C37 125.6(8) . .
C42 N10 C37 129.9(8) . .
C29 C31 C30 122.9(9) . .
C29 C31 N7 120.7(9) . .
C30 C31 N7 116.4(8) . .
C33 N7 C32 105.4(7) . .
C33 N7 C31 126.2(7) . .
C32 N7 C31 128.4(8) . .
N9 C32 N7 110.0(8) . .
N9 C32 H32 125.0 . .
N7 C32 H32 125.0 . .
N8 C33 N7 110.6(7) . .
N8 C33 H33 124.7 . .
N7 C33 H33 124.7 . .
O1' O1 C8 95(7) . .
O1' O1 C7 84(6) . .
C8 O1 C7 117.8(17) . .
O1 O1' C7 72(6) . .
O1 O1' C8 62(5) . .
C7 O1' C8 104(2) . .
O1 C7 C1 107.4(12) . .
O1' C7 C1 100.2(18) . .
C33 N8 N9 106.3(7) . .
C33 N8 Mo1 130.1(6) . 2_756
N9 N8 Mo1 123.6(5) . 2_756
C32 N9 N8 107.6(7) . .
C32 N9 Cd1 132.9(6) . 2_756
N8 N9 Cd1 119.5(5) . 2_756
C11 C10 C9 121.5(11) . .
C11 C10 N1 119.7(11) . .
C9 C10 N1 118.8(12) . .
C8 C13 C12 118.3(11) . .
C8 C13 H13 120.9 . .
C12 C13 H13 120.9 . .
C13 C8 O1 119.5(15) . .
C13 C8 C9 122.3(11) . .
O1 C8 C9 117.9(15) . .
C13 C8 O1' 126.5(19) . .
C9 C8 O1' 109(2) . .
C10 C9 C8 117.9(12) . .
C10 C9 H9 121.1 . .
C8 C9 H9 121.1 . .
C14 N1 C15 102.8(13) . .
C14 N1 C10 128.8(12) . .
C15 N1 C10 128.4(11) . .
C11 C12 C13 120.5(12) . .
C11 C12 H12 119.7 . .
C13 C12 H12 119.7 . .
C10 C11 C12 119.4(11) . .
C10 C11 H11 120.3 . .
C12 C11 H11 120.3 . .
N2 C14 N1 113.2(15) . .
N2 C14 H14 123.4 . .
N1 C14 H14 123.4 . .
N3 C15 N1 111.8(13) . .
N3 C15 H15 124.1 . .
N1 C15 H15 124.1 . .
C41 N11 N12 106.9(7) . .
C41 N11 Mo5 130.7(6) . 2_766
N12 N11 Mo5 121.4(6) . 2_766
N11 C41 N10 110.8(8) . .
N11 C41 H41 124.6 . .
N10 C41 H41 124.6 . .
C42 N12 N11 106.0(8) . .
C42 N12 Cd2 133.8(8) . 2_766
N11 N12 Cd2 120.1(6) . 2_766
C15 N3 N2 105.7(13) . .
C15 N3 Cd2 132.1(12) . 2_655
N2 N3 Cd2 121.3(9) . 2_655
N12 C42 N10 111.9(9) . .
N12 C42 H42 124.1 . .
N10 C42 H42 124.1 . .
C14 N2 N3 106.3(12) . .
C17 O2 C16 115.6(12) . .
O2' C16 O2 130.9(15) . .
O2' C16 C2 106.6(14) . .
O2 C16 C2 115.2(10) . .
C16 O2' C17' 116(2) . .
C18' C17' C22' 120.0 . .
C18' C17' O2' 124(2) . .
C22' C17' O2' 116(2) . .
C19' C18' C17' 120.0 . .
C18' C19' C20' 120.0 . .
C21' C20' C19' 120.0 . .
C22' C21' C20' 120.0 . .
C22' C21' N4' 116(2) . .
C20' C21' N4' 124(2) . .
C21' C22' C17' 120.0 . .
C24 N4 C23 105.1(17) . .
C24 N4 C21 129.1(16) . .
C23 N4 C21 125.8(15) . .
N5 C23 N4 113.1(19) . .
C18 C17 C22 120.0 . .
C18 C17 O2 125.2(9) . .
C22 C17 O2 114.7(9) . .
C17 C18 C19 120.0 . .
C20 C19 C18 120.0 . .
C21 C20 C19 120.0 . .
C20 C21 C22 120.0 . .
C20 C21 N4 120.5(10) . .
C22 C21 N4 119.4(10) . .
C21 C22 C17 120.0 . .
C23' N4' C24' 107(3) . .
C23' N4' C21' 125(4) . .
C24' N4' C21' 126(2) . .
N6' N5' C23' 105(3) . .
C24' N6' N5' 108.0 . .
N6' C24' N4' 108.0 . .
C24 N6 N5 103.7(14) . .
C24 N6 Cd2 119.4(13) . 2_655
N5 N6 Cd2 124.5(11) . 2_655
C23 N5 N6 108.0(16) . .
N4 C24 N6 109.5(18) . .
N4' C23' N5' 109(5) . .
Mo4 O13' Mo3 118.7(10) 2_756 .
O6W O7W O16W 134(3) . .
O11W O9W O14W 110(5) . .
O11W O9W O12W 70(3) . .
O14W O9W O12W 47(3) . .
O9W O11W O12W 73(3) . .
O14W O12W O15W 54(3) . .
O14W O12W O11W 87(4) . .
O15W O12W O11W 132(3) . .
O14W O12W O9W 55(3) . .
O15W O12W O9W 95(3) . .
O8W O13W O10W 142(9) 2_656 2_656
O12W O14W O15W 73(5) . .
O12W O14W O9W 78(4) . .
O15W O14W O9W 123(6) . .
O14W O15W O12W 53(4) . .

loop_
_geom_bond_atom_site_label_1
_geom_bond_atom_site_label_2
_geom_bond_distance
_geom_bond_site_symmetry_2
Cd1 N15 2.226(7) .
Cd1 O22 2.272(6) .
Cd1 N9 2.292(7) 2_756
Cd1 O21 2.306(6) .
Cd1 O8 2.320(6) .
Cd1 O3W 2.336(7) .
Cd2 O1W 2.108(9) .
Cd2 N3 2.301(14) 2_655
Cd2 N6 2.315(14) 2_655
Cd2 N12 2.332(9) 2_766
Cd2 O2W 2.334(17) .
Cd2 O33 2.337(7) .
Mo1 O7 1.693(7) .
Mo1 O8 1.748(6) .
Mo1 O10 1.848(6) .
Mo1 O17 2.049(6) .
Mo1 O9 2.250(7) .
Mo1 N8 2.291(7) 2_756
Mo2 O14 1.696(6) .
Mo2 O16 1.745(7) .
Mo2 O9 1.889(6) .
Mo2 O15 1.937(5) .
Mo2 O17 2.183(6) .
Mo2 O15 2.470(6) 2_756
Mo3 O18 1.703(8) .
Mo3 O19 1.709(6) .
Mo3 O13 1.846(16) .
Mo3 O17 1.954(5) .
Mo3 O13' 2.041(19) .
Mo3 O15 2.224(6) .
Mo3 O16 2.387(6) 2_756
Mo4 O12 1.705(6) .
Mo4 O13' 1.707(17) 2_756
Mo4 O11 1.707(6) .
Mo4 O10 1.987(7) .
Mo4 O13 2.140(17) 2_756
Mo4 O15 2.234(5) 2_756
Mo4 O9 2.318(6) .
Mo5 O33 1.720(7) .
Mo5 O21 1.729(6) .
Mo5 O29 1.835(5) .
Mo5 O25 2.067(6) .
Mo5 O28 2.181(6) .
Mo5 N11 2.290(7) 2_766
Mo5 Mo8 3.1991(10) .
Mo6 O23 1.696(6) .
Mo6 O22 1.735(6) .
Mo6 O32 1.890(6) .
Mo6 O25 1.964(6) .
Mo6 O24 2.195(5) .
Mo6 O27 2.362(6) .
Mo6 Mo8 3.2007(11) 2_767
Mo7 O34 1.692(6) .
Mo7 O27 1.755(5) .
Mo7 O28 1.900(6) 2_767
Mo7 O24 1.951(6) 2_767
Mo7 O25 2.148(5) 2_767
Mo7 O24 2.470(5) .
Mo8 O30 1.680(7) .
Mo8 O31 1.698(6) .
Mo8 O32 1.944(6) 2_767
Mo8 O29 1.993(6) .
Mo8 O24 2.260(6) 2_767
Mo8 O28 2.337(6) .
Mo8 Mo6 3.2007(11) 2_767
C1 C2 1.377(15) .
C1 C6 1.408(14) .
C1 C7 1.574(15) .
C5 C6 1.396(14) .
C5 C4 1.397(13) .
C5 C43 1.533(13) .
C6 C52 1.524(15) .
C43 O5 1.431(12) .
C43 H43A 0.9700 .
C43 H43B 0.9700 .
C44 O5 1.338(12) .
C44 C45 1.372(13) .
C44 C49 1.404(13) .
C45 C46 1.375(16) .
C45 H45 0.9300 .
C46 C47 1.370(14) .
C46 H46 0.9300 .
C47 C48 1.376(14) .
C47 H47 0.9300 .
C48 C49 1.365(15) .
C48 N13 1.435(12) .
C49 H49 0.9300 .
C50 N14 1.293(13) .
C50 N13 1.354(13) .
C50 H50 0.9300 .
C51 N15 1.282(12) .
C51 N13 1.336(11) .
C51 H51 0.9300 .
C52 O6 1.453(14) .
C52 H52A 0.9700 .
C52 H52B 0.9700 .
C53 C58 1.366(18) .
C53 O6 1.381(16) .
C53 C54 1.40(4) .
C53 C54' 1.42(3) .
C54 C54' 0.59(4) .
C54 C55 1.55(4) .
C54' C55 1.35(3) .
C55 C56 1.34(2) .
C56 C57 1.39(2) .
C56 H56 0.9300 .
C57 C58 1.34(2) .
C57 N16 1.40(2) .
C58 H58 0.9300 .
N14 N15 1.387(11) .
N16 C59 1.4200 .
N16 C60 1.4200 .
C59 N17 1.4200 .
C59 H59 0.9300 .
N17 N18 1.4200 .
N18 C60 1.4200 .
C60 H60 0.9300 .
O13 Mo4 2.140(17) 2_756
O15 Mo4 2.234(5) 2_756
O15 Mo2 2.470(6) 2_756
O16 Mo3 2.387(6) 2_756
O24 Mo7 1.951(6) 2_767
O24 Mo8 2.260(6) 2_767
O25 Mo7 2.148(5) 2_767
O28 Mo7 1.900(6) 2_767
O32 Mo8 1.944(6) 2_767
C4 C3 1.387(13) .
C4 C34 1.503(13) .
C3 C2 1.429(15) .
C3 C25 1.519(15) .
C2 C16 1.551(15) .
O3 C25 1.30(5) .
O3 C26 1.45(5) .
O3' C26 1.29(6) .
O3' C25 1.61(6) .
O4 C35 1.372(12) .
O4 C34 1.402(12) .
C34 H34A 0.9700 .
C34 H34B 0.9700 .
C26 C27 1.340(16) .
C26 C30 1.397(13) .
C35 C40 1.375(14) .
C35 C36 1.398(13) .
C27 C28 1.386(16) .
C27 H27 0.9300 .
C28 C29 1.381(14) .
C28 H28 0.9300 .
C30 C31 1.385(14) .
C30 H30 0.9300 .
C37 C36 1.387(13) .
C37 C38 1.396(13) .
C37 N10 1.408(12) .
C36 H36 0.9300 .
C29 C31 1.341(14) .
C29 H29 0.9300 .
C39 C40 1.376(16) .
C39 C38 1.383(16) .
C39 H39 0.9300 .
C38 H38 0.9300 .
C40 H40 0.9300 .
N10 C41 1.339(11) .
N10 C42 1.353(13) .
C31 N7 1.457(11) .
N7 C33 1.319(11) .
N7 C32 1.335(11) .
C32 N9 1.287(11) .
C32 H32 0.9300 .
C33 N8 1.301(11) .
C33 H33 0.9300 .
O1 O1' 0.60(5) .
O1 C8 1.35(3) .
O1 C7 1.43(3) .
O1' C7 1.50(5) .
O1' C8 1.52(4) .
N8 N9 1.357(10) .
N8 Mo1 2.291(7) 2_756
N9 Cd1 2.292(7) 2_756
C10 C11 1.369(17) .
C10 C9 1.394(16) .
C10 N1 1.418(14) .
C13 C8 1.347(17) .
C13 C12 1.428(15) .
C13 H13 0.9300 .
C8 C9 1.403(17) .
C9 H9 0.9300 .
N1 C14 1.320(17) .
N1 C15 1.349(19) .
C12 C11 1.380(16) .
C12 H12 0.9300 .
C11 H11 0.9300 .
C14 N2 1.319(19) .
C14 H14 0.9300 .
C15 N3 1.332(18) .
C15 H15 0.9300 .
N11 C41 1.317(11) .
N11 N12 1.386(11) .
N11 Mo5 2.290(7) 2_766
C41 H41 0.9300 .
N12 C42 1.297(13) .
N12 Cd2 2.332(9) 2_766
N3 N2 1.351(16) .
N3 Cd2 2.301(14) 2_655
C42 H42 0.9300 .
O2 C17 1.390(16) .
O2 C16 1.453(17) .
C16 O2' 1.39(2) .
O2' C17' 1.44(3) .
C17' C18' 1.3900 .
C17' C22' 1.3900 .
C18' C19' 1.3900 .
C19' C20' 1.3900 .
C20' C21' 1.3900 .
C21' C22' 1.3900 .
C21' N4' 1.43(3) .
N4 C24 1.36(2) .
N4 C23 1.37(2) .
N4 C21 1.409(18) .
C23 N5 1.26(2) .
C17 C18 1.3900 .
C17 C22 1.3900 .
C18 C19 1.3900 .
C19 C20 1.3900 .
C20 C21 1.3900 .
C21 C22 1.3900 .
N4' C23' 1.33(7) .
N4' C24' 1.388(19) .
N5' N6' 1.387(19) .
N5' C23' 1.42(7) .
N6' C24' 1.387(19) .
N6 C24 1.39(3) .
N6 N5 1.44(2) .
N6 Cd2 2.315(14) 2_655
O13' Mo4 1.707(17) 2_756
O16W O7W 1.77(5) .
O6W O7W 1.42(5) .
O8W O13W 0.97(8) 2_656
O9W O11W 0.97(4) .
O9W O14W 1.29(6) .
O9W O12W 1.54(5) .
O10W O13W 1.36(8) 2_656
O11W O12W 1.52(4) .
O12W O14W 1.15(6) .
O12W O15W 1.37(5) .
O13W O8W 0.97(8) 2_656
O13W O10W 1.36(7) 2_656
O14W O15W 1.16(6) .

loop_
_geom_torsion_atom_site_label_1
_geom_torsion_atom_site_label_2
_geom_torsion_atom_site_label_3
_geom_torsion_atom_site_label_4
_geom_torsion
_geom_torsion_site_symmetry_1
_geom_torsion_site_symmetry_4
O33 Mo5 Mo8 O30 -0.6(3) . .
O21 Mo5 Mo8 O30 -113.5(4) . .
O29 Mo5 Mo8 O30 -111.7(4) . .
O25 Mo5 Mo8 O30 152.9(3) . .
O28 Mo5 Mo8 O30 92.5(3) . .
N11 Mo5 Mo8 O30 77.1(4) 2_766 .
O33 Mo5 Mo8 O31 105.9(4) . .
O21 Mo5 Mo8 O31 -7.0(4) . .
O29 Mo5 Mo8 O31 -5.2(4) . .
O25 Mo5 Mo8 O31 -100.6(3) . .
O28 Mo5 Mo8 O31 -161.0(4) . .
N11 Mo5 Mo8 O31 -176.5(4) 2_766 .
O33 Mo5 Mo8 O32 -100.4(3) . 2_767
O21 Mo5 Mo8 O32 146.7(4) . 2_767
O29 Mo5 Mo8 O32 148.6(4) . 2_767
O25 Mo5 Mo8 O32 53.1(3) . 2_767
O28 Mo5 Mo8 O32 -7.3(3) . 2_767
N11 Mo5 Mo8 O32 -22.7(4) 2_766 2_767
O33 Mo5 Mo8 O29 111.0(4) . .
O21 Mo5 Mo8 O29 -1.8(5) . .
O25 Mo5 Mo8 O29 -95.4(4) . .
O28 Mo5 Mo8 O29 -155.8(4) . .
N11 Mo5 Mo8 O29 -171.3(4) 2_766 .
O33 Mo5 Mo8 O24 -164.0(3) . 2_767
O21 Mo5 Mo8 O24 83.2(4) . 2_767
O29 Mo5 Mo8 O24 85.0(4) . 2_767
O25 Mo5 Mo8 O24 -10.4(2) . 2_767
O28 Mo5 Mo8 O24 -70.8(3) . 2_767
N11 Mo5 Mo8 O24 -86.3(3) 2_766 2_767
O33 Mo5 Mo8 O28 -93.1(3) . .
O21 Mo5 Mo8 O28 154.0(4) . .
O29 Mo5 Mo8 O28 155.8(4) . .
O25 Mo5 Mo8 O28 60.4(3) . .
N11 Mo5 Mo8 O28 -15.5(3) 2_766 .
O33 Mo5 Mo8 Mo6 -139.2(2) . 2_767
O21 Mo5 Mo8 Mo6 108.0(3) . 2_767
O29 Mo5 Mo8 Mo6 109.8(3) . 2_767
O25 Mo5 Mo8 Mo6 14.36(17) . 2_767
O28 Mo5 Mo8 Mo6 -46.0(2) . 2_767
N11 Mo5 Mo8 Mo6 -61.5(3) 2_766 2_767
C4 C5 C6 C1 0.2(15) . .
C43 C5 C6 C1 -175.2(9) . .
C4 C5 C6 C52 178.7(10) . .
C43 C5 C6 C52 3.3(14) . .
C2 C1 C6 C5 -2.9(16) . .
C7 C1 C6 C5 171.1(9) . .
C2 C1 C6 C52 178.6(10) . .
C7 C1 C6 C52 -7.4(15) . .
C6 C5 C43 O5 105.2(10) . .
C4 C5 C43 O5 -70.2(12) . .
O5 C44 C45 C46 175.9(12) . .
C49 C44 C45 C46 -1.0(19) . .
C44 C45 C46 C47 1(2) . .
C45 C46 C47 C48 -3(2) . .
C46 C47 C48 C49 4.7(19) . .
C46 C47 C48 N13 -179.1(11) . .
C47 C48 C49 C44 -4.4(19) . .
N13 C48 C49 C44 179.3(11) . .
O5 C44 C49 C48 -174.8(11) . .
C45 C44 C49 C48 2.4(18) . .
C5 C6 C52 O6 -81.1(13) . .
C1 C6 C52 O6 97.3(12) . .
C58 C53 C54 C54' 81(6) . .
O6 C53 C54 C54' -116(5) . .
C58 C53 C54 C55 27(4) . .
O6 C53 C54 C55 -169.5(18) . .
C54' C53 C54 C55 -54(5) . .
C53 C54 C54' C55 -116(2) . .
C55 C54 C54' C53 116(2) . .
C58 C53 C54' C54 -113(5) . .
O6 C53 C54' C54 79(6) . .
C58 C53 C54' C55 -21(3) . .
O6 C53 C54' C55 170.7(19) . .
C54 C53 C54' C55 92(6) . .
C54 C54' C55 C56 99(6) . .
C53 C54' C55 C56 20(3) . .
C53 C54' C55 C54 -78(6) . .
C54' C54 C55 C56 -95(6) . .
C53 C54 C55 C56 -28(4) . .
C53 C54 C55 C54' 67(5) . .
C54' C55 C56 C57 -6(4) . .
C54 C55 C56 C57 20(4) . .
C55 C56 C57 C58 -9(3) . .
C55 C56 C57 N16 171(2) . .
C56 C57 C58 C53 7(3) . .
N16 C57 C58 C53 -172.6(16) . .
O6 C53 C58 C57 177.0(16) . .
C54 C53 C58 C57 -20(3) . .
C54' C53 C58 C57 8(3) . .
N15 C51 N13 C50 -0.3(13) . .
N15 C51 N13 C48 -175.6(11) . .
N14 C50 N13 C51 0.0(16) . .
N14 C50 N13 C48 175.1(12) . .
C49 C48 N13 C51 21.3(17) . .
C47 C48 N13 C51 -155.0(12) . .
C49 C48 N13 C50 -152.8(13) . .
C47 C48 N13 C50 30.9(19) . .
N13 C50 N14 N15 0.3(16) . .
N13 C51 N15 N14 0.5(13) . .
N13 C51 N15 Cd1 -175.4(7) . .
C50 N14 N15 C51 -0.5(14) . .
C50 N14 N15 Cd1 174.9(9) . .
O22 Cd1 N15 C51 121.8(9) . .
O21 Cd1 N15 C51 -145.8(9) . .
O8 Cd1 N15 C51 -49.2(9) . .
O3W Cd1 N15 C51 39.1(9) . .
O22 Cd1 N15 N14 -53.1(10) . .
O21 Cd1 N15 N14 39.3(10) . .
O8 Cd1 N15 N14 135.9(10) . .
O3W Cd1 N15 N14 -135.8(10) . .
C58 C57 N16 C59 -169.0(14) . .
C56 C57 N16 C59 12(3) . .
C58 C57 N16 C60 8(3) . .
C56 C57 N16 C60 -171.6(16) . .
C57 N16 C59 N17 177.3(18) . .
C60 N16 C59 N17 0.0 . .
N16 C59 N17 N18 0.0 . .
C59 N17 N18 C60 0.0 . .
N17 N18 C60 N16 0.0 . .
C57 N16 C60 N18 -177.4(17) . .
C59 N16 C60 N18 0.0 . .
C45 C44 O5 C43 16.1(18) . .
C49 C44 O5 C43 -167.0(10) . .
C5 C43 O5 C44 -177.9(10) . .
C58 C53 O6 C52 -148.4(13) . .
C54 C53 O6 C52 47(3) . .
C54' C53 O6 C52 20(2) . .
C6 C52 O6 C53 130.1(12) . .
O7 Mo1 O8 Cd1 121.9(5) . .
O10 Mo1 O8 Cd1 -131.2(5) . .
O17 Mo1 O8 Cd1 -8.7(9) . .
O9 Mo1 O8 Cd1 -53.9(5) . .
N8 Mo1 O8 Cd1 30.0(4) 2_756 .
N15 Cd1 O8 Mo1 153.9(5) . .
O22 Cd1 O8 Mo1 13.2(12) . .
N9 Cd1 O8 Mo1 -30.5(5) 2_756 .
O21 Cd1 O8 Mo1 -108.7(5) . .
O3W Cd1 O8 Mo1 62.0(5) . .
O14 Mo2 O9 Mo1 -88.2(3) . .
O16 Mo2 O9 Mo1 163.0(3) . .
O15 Mo2 O9 Mo1 43.8(5) . .
O17 Mo2 O9 Mo1 3.9(2) . .
O15 Mo2 O9 Mo1 90.5(3) 2_756 .
O14 Mo2 O9 Mo4 172.6(3) . .
O16 Mo2 O9 Mo4 63.9(3) . .
O15 Mo2 O9 Mo4 -55.4(5) . .
O17 Mo2 O9 Mo4 -95.3(3) . .
O15 Mo2 O9 Mo4 -8.6(2) 2_756 .
O7 Mo1 O9 Mo2 -8.9(12) . .
O8 Mo1 O9 Mo2 154.4(3) . .
O10 Mo1 O9 Mo2 -103.5(3) . .
O17 Mo1 O9 Mo2 -4.3(2) . .
N8 Mo1 O9 Mo2 74.4(3) 2_756 .
O7 Mo1 O9 Mo4 107.0(11) . .
O8 Mo1 O9 Mo4 -89.6(2) . .
O10 Mo1 O9 Mo4 12.5(2) . .
O17 Mo1 O9 Mo4 111.7(2) . .
N8 Mo1 O9 Mo4 -169.6(2) 2_756 .
O12 Mo4 O9 Mo2 43.1(12) . .
O13' Mo4 O9 Mo2 -66.1(7) 2_756 .
O11 Mo4 O9 Mo2 -162.2(4) . .
O10 Mo4 O9 Mo2 98.8(3) . .
O13 Mo4 O9 Mo2 -65.1(5) 2_756 .
O15 Mo4 O9 Mo2 9.7(3) 2_756 .
O12 Mo4 O9 Mo1 -67.5(11) . .
O13' Mo4 O9 Mo1 -176.7(7) 2_756 .
O11 Mo4 O9 Mo1 87.2(3) . .
O10 Mo4 O9 Mo1 -11.8(2) . .
O13 Mo4 O9 Mo1 -175.7(4) 2_756 .
O15 Mo4 O9 Mo1 -101.0(2) 2_756 .
O7 Mo1 O10 Mo4 178.4(3) . .
O8 Mo1 O10 Mo4 70.5(4) . .
O17 Mo1 O10 Mo4 -85.3(3) . .
O9 Mo1 O10 Mo4 -16.2(3) . .
N8 Mo1 O10 Mo4 -22.6(10) 2_756 .
O12 Mo4 O10 Mo1 -178.4(4) . .
O13' Mo4 O10 Mo1 52.2(17) 2_756 .
O11 Mo4 O10 Mo1 -72.4(4) . .
O13 Mo4 O10 Mo1 49.3(10) 2_756 .
O15 Mo4 O10 Mo1 89.1(3) 2_756 .
O9 Mo4 O10 Mo1 16.0(3) . .
O18 Mo3 O13 Mo4 176.7(6) . 2_756
O19 Mo3 O13 Mo4 -77.6(7) . 2_756
O17 Mo3 O13 Mo4 44.9(14) . 2_756
O13' Mo3 O13 Mo4 -16(4) . 2_756
O15 Mo3 O13 Mo4 22.5(6) . 2_756
O16 Mo3 O13 Mo4 95.0(7) 2_756 2_756
O14 Mo2 O15 Mo3 77.3(3) . .
O16 Mo2 O15 Mo3 -174.7(3) . .
O9 Mo2 O15 Mo3 -54.8(4) . .
O17 Mo2 O15 Mo3 -14.4(2) . .
O15 Mo2 O15 Mo3 -101.1(3) 2_756 .
O14 Mo2 O15 Mo4 -47.7(7) . 2_756
O16 Mo2 O15 Mo4 60.2(6) . 2_756
O9 Mo2 O15 Mo4 -179.9(5) . 2_756
O17 Mo2 O15 Mo4 -139.5(7) . 2_756
O15 Mo2 O15 Mo4 133.8(8) 2_756 2_756
O14 Mo2 O15 Mo2 178.4(3) . 2_756
O16 Mo2 O15 Mo2 -73.6(3) . 2_756
O9 Mo2 O15 Mo2 46.3(5) . 2_756
O17 Mo2 O15 Mo2 86.7(3) . 2_756
O15 Mo2 O15 Mo2 0.0 2_756 2_756
O18 Mo3 O15 Mo2 98.1(7) . .
O19 Mo3 O15 Mo2 -77.2(3) . .
O13 Mo3 O15 Mo2 -176.1(6) . .
O17 Mo3 O15 Mo2 16.2(2) . .
O13' Mo3 O15 Mo2 -168.1(6) . .
O16 Mo3 O15 Mo2 103.1(3) 2_756 .
O18 Mo3 O15 Mo4 -106.2(7) . 2_756
O19 Mo3 O15 Mo4 78.6(3) . 2_756
O13 Mo3 O15 Mo4 -20.4(6) . 2_756
O17 Mo3 O15 Mo4 172.0(3) . 2_756
O13' Mo3 O15 Mo4 -12.3(6) . 2_756
O16 Mo3 O15 Mo4 -101.1(2) 2_756 2_756
O18 Mo3 O15 Mo2 -8.1(7) . 2_756
O19 Mo3 O15 Mo2 176.6(2) . 2_756
O13 Mo3 O15 Mo2 77.7(6) . 2_756
O17 Mo3 O15 Mo2 -90.0(2) . 2_756
O13' Mo3 O15 Mo2 85.8(6) . 2_756
O16 Mo3 O15 Mo2 -3.08(18) 2_756 2_756
O14 Mo2 O16 Mo3 -175.2(3) . 2_756
O9 Mo2 O16 Mo3 -66.7(3) . 2_756
O15 Mo2 O16 Mo3 77.6(3) . 2_756
O17 Mo2 O16 Mo3 11.3(9) . 2_756
O15 Mo2 O16 Mo3 4.2(2) 2_756 2_756
O18 Mo3 O17 Mo1 1.5(7) . .
O19 Mo3 O17 Mo1 -104.3(6) . .
O13 Mo3 O17 Mo1 132.2(11) . .
O13' Mo3 O17 Mo1 149.1(9) . .
O15 Mo3 O17 Mo1 155.5(6) . .
O16 Mo3 O17 Mo1 82.9(6) 2_756 .
O18 Mo3 O17 Mo2 -168.4(3) . .
O19 Mo3 O17 Mo2 85.8(3) . .
O13 Mo3 O17 Mo2 -37.7(11) . .
O13' Mo3 O17 Mo2 -20.7(9) . .
O15 Mo3 O17 Mo2 -14.4(2) . .
O16 Mo3 O17 Mo2 -87.0(3) 2_756 .
O7 Mo1 O17 Mo3 12.5(6) . .
O8 Mo1 O17 Mo3 144.9(6) . .
O10 Mo1 O17 Mo3 -91.0(6) . .
O9 Mo1 O17 Mo3 -166.3(6) . .
N8 Mo1 O17 Mo3 105.8(6) 2_756 .
O7 Mo1 O17 Mo2 -177.5(3) . .
O8 Mo1 O17 Mo2 -45.2(6) . .
O10 Mo1 O17 Mo2 78.9(3) . .
O9 Mo1 O17 Mo2 3.6(2) . .
N8 Mo1 O17 Mo2 -84.3(3) 2_756 .
O14 Mo2 O17 Mo3 -86.3(3) . .
O16 Mo2 O17 Mo3 87.4(7) . .
O9 Mo2 O17 Mo3 170.2(3) . .
O15 Mo2 O17 Mo3 16.5(2) . .
O15 Mo2 O17 Mo3 94.3(3) 2_756 .
O14 Mo2 O17 Mo1 99.2(3) . .
O16 Mo2 O17 Mo1 -87.0(7) . .
O9 Mo2 O17 Mo1 -4.2(2) . .
O15 Mo2 O17 Mo1 -158.0(3) . .
O15 Mo2 O17 Mo1 -80.1(2) 2_756 .
O33 Mo5 O21 Cd1 176.0(5) . .
O29 Mo5 O21 Cd1 -77.6(6) . .
O25 Mo5 O21 Cd1 17.7(6) . .
O28 Mo5 O21 Cd1 19.7(12) . .
N11 Mo5 O21 Cd1 95.8(6) 2_766 .
Mo8 Mo5 O21 Cd1 -76.6(6) . .
N15 Cd1 O21 Mo5 -104.8(6) . .
O22 Cd1 O21 Mo5 -9.0(6) . .
N9 Cd1 O21 Mo5 84.7(6) 2_756 .
O8 Cd1 O21 Mo5 158.9(6) . .
O3W Cd1 O21 Mo5 46.0(15) . .
O23 Mo6 O22 Cd1 -81.8(5) . .
O32 Mo6 O22 Cd1 175.0(4) . .
O25 Mo6 O22 Cd1 16.8(5) . .
O24 Mo6 O22 Cd1 85.6(8) . .
O27 Mo6 O22 Cd1 97.5(5) . .
Mo8 Mo6 O22 Cd1 171.0(2) 2_767 .
N15 Cd1 O22 Mo6 81.1(5) . .
N9 Cd1 O22 Mo6 -96.1(5) 2_756 .
O21 Cd1 O22 Mo6 -15.9(5) . .
O8 Cd1 O22 Mo6 -138.2(8) . .
O3W Cd1 O22 Mo6 172.4(5) . .
O23 Mo6 O24 Mo7 77.4(3) . 2_767
O22 Mo6 O24 Mo7 -90.3(7) . 2_767
O32 Mo6 O24 Mo7 173.5(3) . 2_767
O25 Mo6 O24 Mo7 -15.7(2) . 2_767
O27 Mo6 O24 Mo7 -102.8(3) . 2_767
Mo8 Mo6 O24 Mo7 156.8(3) 2_767 2_767
O23 Mo6 O24 Mo8 -79.3(3) . 2_767
O22 Mo6 O24 Mo8 113.0(6) . 2_767
O32 Mo6 O24 Mo8 16.7(2) . 2_767
O25 Mo6 O24 Mo8 -172.5(3) . 2_767
O27 Mo6 O24 Mo8 100.4(2) . 2_767
O23 Mo6 O24 Mo7 -176.6(3) . .
O22 Mo6 O24 Mo7 15.7(7) . .
O32 Mo6 O24 Mo7 -80.5(2) . .
O25 Mo6 O24 Mo7 90.2(2) . .
O27 Mo6 O24 Mo7 3.17(19) . .
Mo8 Mo6 O24 Mo7 -97.3(2) 2_767 .
O27 Mo7 O24 Mo7 102.0(3) . 2_767
O28 Mo7 O24 Mo7 -150.9(3) 2_767 2_767
O24 Mo7 O24 Mo7 0.000(1) 2_767 2_767
O25 Mo7 O24 Mo7 -75.3(2) 2_767 2_767
O27 Mo7 O24 Mo6 -4.2(2) . .
O28 Mo7 O24 Mo6 102.9(3) 2_767 .
O24 Mo7 O24 Mo6 -106.2(3) 2_767 .
O25 Mo7 O24 Mo6 178.5(2) 2_767 .
O27 Mo7 O24 Mo8 -96.9(3) . 2_767
O28 Mo7 O24 Mo8 10.2(2) 2_767 2_767
O24 Mo7 O24 Mo8 161.1(3) 2_767 2_767
O25 Mo7 O24 Mo8 85.8(2) 2_767 2_767
O23 Mo6 O25 Mo5 110.0(6) . .
O22 Mo6 O25 Mo5 3.6(6) . .
O32 Mo6 O25 Mo5 -135.1(5) . .
O24 Mo6 O25 Mo5 -151.8(6) . .
O27 Mo6 O25 Mo5 -78.8(6) . .
Mo8 Mo6 O25 Mo5 -157.7(5) 2_767 .
O23 Mo6 O25 Mo7 -83.8(3) . 2_767
O22 Mo6 O25 Mo7 169.8(3) . 2_767
O32 Mo6 O25 Mo7 31.1(6) . 2_767
O24 Mo6 O25 Mo7 14.3(2) . 2_767
O27 Mo6 O25 Mo7 87.4(2) . 2_767
Mo8 Mo6 O25 Mo7 8.4(3) 2_767 2_767
O33 Mo5 O25 Mo6 -143.2(6) . .
O21 Mo5 O25 Mo6 -16.2(6) . .
O29 Mo5 O25 Mo6 87.3(6) . .
O28 Mo5 O25 Mo6 164.5(6) . .
N11 Mo5 O25 Mo6 -103.9(6) 2_766 .
Mo8 Mo5 O25 Mo6 122.2(5) . .
O33 Mo5 O25 Mo7 50.7(6) . 2_767
O21 Mo5 O25 Mo7 177.7(3) . 2_767
O29 Mo5 O25 Mo7 -78.9(3) . 2_767
O28 Mo5 O25 Mo7 -1.6(2) . 2_767
N11 Mo5 O25 Mo7 90.0(3) 2_766 2_767
Mo8 Mo5 O25 Mo7 -44.0(2) . 2_767
O34 Mo7 O27 Mo6 -176.0(3) . .
O28 Mo7 O27 Mo6 -67.3(3) 2_767 .
O24 Mo7 O27 Mo6 77.9(3) 2_767 .
O25 Mo7 O27 Mo6 11.6(9) 2_767 .
O24 Mo7 O27 Mo6 4.3(3) . .
O22 Mo6 O27 Mo7 -179.6(4) . .
O32 Mo6 O27 Mo7 73.4(3) . .
O25 Mo6 O27 Mo7 -79.4(3) . .
O24 Mo6 O27 Mo7 -4.9(3) . .
Mo8 Mo6 O27 Mo7 39.4(3) 2_767 .
O33 Mo5 O28 Mo7 -157.4(3) . 2_767
O21 Mo5 O28 Mo7 -0.3(9) . 2_767
O29 Mo5 O28 Mo7 101.0(3) . 2_767
O25 Mo5 O28 Mo7 1.9(2) . 2_767
N11 Mo5 O28 Mo7 -76.4(3) 2_766 2_767
Mo8 Mo5 O28 Mo7 114.8(3) . 2_767
O33 Mo5 O28 Mo8 87.9(3) . .
O21 Mo5 O28 Mo8 -115.0(7) . .
O29 Mo5 O28 Mo8 -13.8(2) . .
O25 Mo5 O28 Mo8 -112.9(2) . .
N11 Mo5 O28 Mo8 168.8(2) 2_766 .
O30 Mo8 O28 Mo7 161.6(3) . 2_767
O31 Mo8 O28 Mo7 -45.0(10) . 2_767
O32 Mo8 O28 Mo7 62.3(3) 2_767 2_767
O29 Mo8 O28 Mo7 -98.8(3) . 2_767
O24 Mo8 O28 Mo7 -11.8(3) 2_767 2_767
Mo5 Mo8 O28 Mo7 -111.8(3) . 2_767
Mo6 Mo8 O28 Mo7 29.5(2) 2_767 2_767
O30 Mo8 O28 Mo5 -86.6(3) . .
O31 Mo8 O28 Mo5 66.8(10) . .
O32 Mo8 O28 Mo5 174.1(3) 2_767 .
O29 Mo8 O28 Mo5 13.0(2) . .
O24 Mo8 O28 Mo5 100.0(2) 2_767 .
Mo6 Mo8 O28 Mo5 141.36(16) 2_767 .
O33 Mo5 O29 Mo8 -72.5(4) . .
O21 Mo5 O29 Mo8 178.8(3) . .
O25 Mo5 O29 Mo8 86.9(3) . .
O28 Mo5 O29 Mo8 17.7(3) . .
N11 Mo5 O29 Mo8 29.3(15) 2_766 .
O30 Mo8 O29 Mo5 70.2(4) . .
O31 Mo8 O29 Mo5 176.0(3) . .
O32 Mo8 O29 Mo5 -57.6(7) 2_767 .
O24 Mo8 O29 Mo5 -91.0(3) 2_767 .
O28 Mo8 O29 Mo5 -17.0(3) . .
Mo6 Mo8 O29 Mo5 -90.9(3) 2_767 .
O23 Mo6 O32 Mo8 76.5(3) . 2_767
O22 Mo6 O32 Mo8 -175.3(3) . 2_767
O25 Mo6 O32 Mo8 -37.9(6) . 2_767
O24 Mo6 O32 Mo8 -21.3(3) . 2_767
O27 Mo6 O32 Mo8 -94.7(3) . 2_767
O21 Mo5 O33 Cd2 -52.7(5) . .
O29 Mo5 O33 Cd2 -160.2(4) . .
O25 Mo5 O33 Cd2 71.5(8) . .
O28 Mo5 O33 Cd2 119.8(5) . .
N11 Mo5 O33 Cd2 32.6(5) 2_766 .
Mo8 Mo5 O33 Cd2 166.7(4) . .
O1W Cd2 O33 Mo5 -117.7(7) . .
N3 Cd2 O33 Mo5 62.9(5) 2_655 .
N6 Cd2 O33 Mo5 8(2) 2_655 .
N12 Cd2 O33 Mo5 -31.9(5) 2_766 .
O2W Cd2 O33 Mo5 151.5(6) . .
C6 C5 C4 C3 5.4(16) . .
C43 C5 C4 C3 -179.3(10) . .
C6 C5 C4 C34 -175.4(9) . .
C43 C5 C4 C34 -0.1(14) . .
C5 C4 C3 C2 -8.0(16) . .
C34 C4 C3 C2 172.8(9) . .
C5 C4 C3 C25 178.1(11) . .
C34 C4 C3 C25 -1.1(16) . .
C6 C1 C2 C3 0.2(17) . .
C7 C1 C2 C3 -173.7(10) . .
C6 C1 C2 C16 -173.6(11) . .
C7 C1 C2 C16 12.5(17) . .
C4 C3 C2 C1 5.3(16) . .
C25 C3 C2 C1 179.2(11) . .
C4 C3 C2 C16 179.3(10) . .
C25 C3 C2 C16 -6.7(16) . .
C26 O3 C25 C3 -175(3) . .
C4 C3 C25 O3 -108(2) . .
C2 C3 C25 O3 78(2) . .
C4 C3 C25 O3' -107(3) . .
C2 C3 C25 O3' 80(3) . .
C26 O3' C25 C3 -174(3) . .
C35 O4 C34 C4 163.6(9) . .
C3 C4 C34 O4 99.7(11) . .
C5 C4 C34 O4 -79.5(12) . .
C25 O3' C26 C27 170(3) . .
C25 O3' C26 C30 -13(6) . .
C25 O3' C26 O3 5(20) . .
C25 O3 C26 C27 171(3) . .
C25 O3 C26 C30 -9(4) . .
C34 O4 C35 C40 34.7(16) . .
C34 O4 C35 C36 -142.7(10) . .
O3' C26 C27 C28 178(3) . .
C30 C26 C27 C28 1.0(18) . .
O3 C26 C27 C28 -179(2) . .
C26 C27 C28 C29 -1(2) . .
O3' C26 C30 C31 -175(4) . .
C27 C26 C30 C31 0.8(16) . .
O3 C26 C30 C31 -179(2) . .
C38 C37 C36 C35 0.5(17) . .
N10 C37 C36 C35 -174.6(10) . .
O4 C35 C36 C37 178.3(10) . .
C40 C35 C36 C37 0.8(18) . .
C27 C28 C29 C31 -0.5(19) . .
C40 C39 C38 C37 -2(2) . .
C36 C37 C38 C39 0.1(18) . .
N10 C37 C38 C39 175.1(11) . .
O4 C35 C40 C39 -179.9(12) . .
C36 C35 C40 C39 -3(2) . .
C38 C39 C40 C35 3(2) . .
C36 C37 N10 C41 28.4(15) . .
C38 C37 N10 C41 -146.8(10) . .
C36 C37 N10 C42 -153.7(12) . .
C38 C37 N10 C42 31.1(17) . .
C28 C29 C31 C30 2.4(17) . .
C28 C29 C31 N7 -177.2(10) . .
C26 C30 C31 C29 -2.6(16) . .
C26 C30 C31 N7 177.0(9) . .
C29 C31 N7 C33 133.4(12) . .
C30 C31 N7 C33 -46.2(15) . .
C29 C31 N7 C32 -48.4(16) . .
C30 C31 N7 C32 132.0(11) . .
C33 N7 C32 N9 0.7(13) . .
C31 N7 C32 N9 -177.8(10) . .
C32 N7 C33 N8 0.5(12) . .
C31 N7 C33 N8 179.1(9) . .
C8 O1 O1' C7 -117.6(18) . .
C7 O1 O1' C8 117.6(18) . .
C8 O1 C7 O1' 92(7) . .
O1' O1 C7 C1 75(6) . .
C8 O1 C7 C1 167.1(18) . .
C8 O1' C7 O1 -54(5) . .
O1 O1' C7 C1 -111(6) . .
C8 O1' C7 C1 -165(2) . .
C2 C1 C7 O1 -100.9(16) . .
C6 C1 C7 O1 85.1(17) . .
C2 C1 C7 O1' -78.0(19) . .
C6 C1 C7 O1' 108.0(18) . .
N7 C33 N8 N9 -1.5(12) . .
N7 C33 N8 Mo1 -178.7(7) . 2_756
N7 C32 N9 N8 -1.6(12) . .
N7 C32 N9 Cd1 179.7(7) . 2_756
C33 N8 N9 C32 1.9(11) . .
Mo1 N8 N9 C32 179.3(7) 2_756 .
C33 N8 N9 Cd1 -179.2(7) . 2_756
Mo1 N8 N9 Cd1 -1.8(10) 2_756 2_756
C12 C13 C8 O1 168.4(16) . .
C12 C13 C8 C9 -4.5(19) . .
C12 C13 C8 O1' -165(2) . .
O1' O1 C8 C13 115(6) . .
C7 O1 C8 C13 28(3) . .
O1' O1 C8 C9 -72(7) . .
C7 O1 C8 C9 -158.4(17) . .
C7 O1 C8 O1' -86(7) . .
O1 O1' C8 C13 -80(7) . .
C7 O1' C8 C13 -19(4) . .
C7 O1' C8 O1 61(6) . .
O1 O1' C8 C9 117(6) . .
C7 O1' C8 C9 177.7(18) . .
C11 C10 C9 C8 -2.2(19) . .
N1 C10 C9 C8 177.4(11) . .
C13 C8 C9 C10 5(2) . .
O1 C8 C9 C10 -168.4(16) . .
O1' C8 C9 C10 168(2) . .
C11 C10 N1 C14 93.2(17) . .
C9 C10 N1 C14 -86.5(19) . .
C11 C10 N1 C15 -90.0(18) . .
C9 C10 N1 C15 90.4(17) . .
C8 C13 C12 C11 2.1(18) . .
C9 C10 C11 C12 0.0(18) . .
N1 C10 C11 C12 -179.7(11) . .
C13 C12 C11 C10 0.2(18) . .
C15 N1 C14 N2 -0.1(19) . .
C10 N1 C14 N2 177.3(14) . .
C14 N1 C15 N3 3.3(19) . .
C10 N1 C15 N3 -174.2(13) . .
N12 N11 C41 N10 -2.2(11) . .
Mo5 N11 C41 N10 -170.5(6) 2_766 .
C42 N10 C41 N11 0.1(11) . .
C37 N10 C41 N11 178.4(9) . .
C41 N11 N12 C42 3.4(12) . .
Mo5 N11 N12 C42 173.1(8) 2_766 .
C41 N11 N12 Cd2 -174.0(6) . 2_766
Mo5 N11 N12 Cd2 -4.4(10) 2_766 2_766
N1 C15 N3 N2 -5.1(19) . .
N1 C15 N3 Cd2 163.5(10) . 2_655
N11 N12 C42 N10 -3.5(14) . .
Cd2 N12 C42 N10 173.5(8) 2_766 .
C41 N10 C42 N12 2.2(13) . .
C37 N10 C42 N12 -176.0(10) . .
N1 C14 N2 N3 -3(2) . .
C15 N3 N2 C14 4.7(18) . .
Cd2 N3 N2 C14 -165.4(11) 2_655 .
C17 O2 C16 O2' -132(2) . .
C17 O2 C16 C2 82.4(17) . .
C1 C2 C16 O2' -120.9(17) . .
C3 C2 C16 O2' 65.1(19) . .
C1 C2 C16 O2 32.5(19) . .
C3 C2 C16 O2 -141.4(13) . .
O2 C16 O2' C17' 67(3) . .
C2 C16 O2' C17' -145(2) . .
C16 O2' C17' C18' -12(3) . .
C16 O2' C17' C22' 163.2(18) . .
C22' C17' C18' C19' 0.0 . .
O2' C17' C18' C19' 175(3) . .
C17' C18' C19' C20' 0.0 . .
C18' C19' C20' C21' 0.0 . .
C19' C20' C21' C22' 0.0 . .
C19' C20' C21' N4' -179(3) . .
C20' C21' C22' C17' 0.0 . .
N4' C21' C22' C17' 179(3) . .
C18' C17' C22' C21' 0.0 . .
O2' C17' C22' C21' -175(3) . .
C24 N4 C23 N5 -1(2) . .
C21 N4 C23 N5 178.7(17) . .
C16 O2 C17 C18 -26.9(17) . .
C16 O2 C17 C22 155.5(10) . .
C22 C17 C18 C19 0.0 . .
O2 C17 C18 C19 -177.6(14) . .
C17 C18 C19 C20 0.0 . .
C18 C19 C20 C21 0.0 . .
C19 C20 C21 C22 0.0 . .
C19 C20 C21 N4 176.5(13) . .
C24 N4 C21 C20 -47(2) . .
C23 N4 C21 C20 133.9(16) . .
C24 N4 C21 C22 129.9(18) . .
C23 N4 C21 C22 -50(2) . .
C20 C21 C22 C17 0.0 . .
N4 C21 C22 C17 -176.5(13) . .
C18 C17 C22 C21 0.0 . .
O2 C17 C22 C21 177.8(13) . .
C22' C21' N4' C23' 32(5) . .
C20' C21' N4' C23' -149(4) . .
C22' C21' N4' C24' -164(2) . .
C20' C21' N4' C24' 16(4) . .
C23' N5' N6' C24' 9(3) . .
N5' N6' C24' N4' 0.0 . .
C23' N4' C24' N6' -9(4) . .
C21' N4' C24' N6' -176(3) . .
N4 C23 N5 N6 5(3) . .
C24 N6 N5 C23 -7(2) . .
Cd2 N6 N5 C23 -148.5(15) 2_655 .
C23 N4 C24 N6 -4(2) . .
C21 N4 C24 N6 176.5(16) . .
N5 N6 C24 N4 7(2) . .
Cd2 N6 C24 N4 150.4(13) 2_655 .
C24' N4' C23' N5' 15(6) . .
C21' N4' C23' N5' -178(3) . .
N6' N5' C23' N4' -15(6) . .
O18 Mo3 O13' Mo4 171.2(9) . 2_756
O19 Mo3 O13' Mo4 -82.2(11) . 2_756
O13 Mo3 O13' Mo4 158(6) . 2_756
O17 Mo3 O13' Mo4 25.0(17) . 2_756
O15 Mo3 O13' Mo4 18.5(9) . 2_756
O16 Mo3 O13' Mo4 90.8(11) 2_756 2_756
O14W O9W O11W O12W 27(4) . .
O9W O11W O12W O14W -29(4) . .
O9W O11W O12W O15W 3(5) . .
O11W O9W O12W O14W 144(5) . .
O11W O9W O12W O15W -178(4) . .
O14W O9W O12W O15W 38(4) . .
O14W O9W O12W O11W -144(5) . .
O11W O12W O14W O15W 151(4) . .
O9W O12W O14W O15W 131(5) . .
O15W O12W O14W O9W -131(5) . .
O11W O12W O14W O9W 21(3) . .
O11W O9W O14W O12W -36(5) . .
O11W O9W O14W O15W -95(7) . .
O12W O9W O14W O15W -60(6) . .
O9W O14W O15W O12W 62(6) . .
O11W O12W O15W O14W -41(6) . .
O9W O12W O15W O14W -39(4) . .
